data_1512383
loop_
_publ_author_name
'Setaka, Wataru'
'Koyama, Akiko'
'Yamaguchi, Kentaro'

_publ_section_title
;
 Cage Size Effects on the Rotation of Molecular Gyrotops with
 1,4-Naphthalenediyl Rotor in Solution.
;
_journal_issue 19
_journal_name_full 'Organic letters'
_journal_page_first 5092
_journal_page_last 5095
_journal_paper_doi 10.1021/ol402464d
_journal_volume 15
_journal_year 2013
_chemical_formula_moiety '2(C58 H102 Si2), 1.5(C4 H8 O)'
_chemical_formula_sum 'C122 H216 O1.5 Si4'
_chemical_formula_weight 1819.31
_chemical_melting_point 388.0(7)
_chemical_name_common C16satNpcage
_chemical_name_systematic
;
 ?
;
_space_group_IT_number 2
_symmetry_cell_setting triclinic
_symmetry_space_group_name_Hall '-P 1'
_symmetry_space_group_name_H-M 'P -1'
_atom_sites_solution_hydrogens geom
_atom_sites_solution_primary direct
_atom_sites_solution_secondary difmap
_audit_creation_method SHELXL-97
_cell_angle_alpha 85.1370(10)
_cell_angle_beta 80.2820(10)
_cell_angle_gamma 75.0800(10)
_cell_formula_units_Z 2
_cell_length_a 14.1947(12)
_cell_length_b 15.1832(13)
_cell_length_c 28.719(2)
_cell_measurement_reflns_used 4170
_cell_measurement_temperature 120(2)
_cell_measurement_theta_max 22.95
_cell_measurement_theta_min 2.34
_cell_volume 5889.5(8)
_computing_cell_refinement 'Bruker SAINT'
_computing_data_collection 'Bruker APEX2'
_computing_data_reduction 'Bruker SAINT'
_computing_molecular_graphics 'Ortep-3 for Windows (Farrugia, 1997)'
_computing_publication_material 'WinGX publication routines (Farrugia, 1999)'
_computing_structure_refinement 'SHELXL-97 (Sheldrick, 2008)'
_computing_structure_solution 'SHELXS-97 (Sheldrick, 2008)'
_diffrn_ambient_temperature 120(2)
_diffrn_detector_area_resol_mean 8.33
_diffrn_measured_fraction_theta_full 0.965
_diffrn_measured_fraction_theta_max 0.852
_diffrn_measurement_device_type 'Bruker APEX-II CCD'
_diffrn_measurement_method '\f and \w scans'
_diffrn_radiation_monochromator graphite
_diffrn_radiation_source 'fine-focus sealed tube'
_diffrn_radiation_type MoK\a
_diffrn_radiation_wavelength 0.71073
_diffrn_reflns_av_R_equivalents 0.0289
_diffrn_reflns_av_sigmaI/netI 0.1060
_diffrn_reflns_limit_h_max 18
_diffrn_reflns_limit_h_min -17
_diffrn_reflns_limit_k_max 19
_diffrn_reflns_limit_k_min -12
_diffrn_reflns_limit_l_max 34
_diffrn_reflns_limit_l_min -32
_diffrn_reflns_number 28812
_diffrn_reflns_theta_full 25.00
_diffrn_reflns_theta_max 27.17
_diffrn_reflns_theta_min 1.59
_exptl_absorpt_coefficient_mu 0.096
_exptl_absorpt_correction_T_max 0.9820
_exptl_absorpt_correction_T_min 0.9010
_exptl_absorpt_correction_type multi-scan
_exptl_absorpt_process_details 'SADABS (Bruker)'
_exptl_crystal_colour colourless
_exptl_crystal_density_diffrn 1.026
_exptl_crystal_density_method 'not measured'
_exptl_crystal_description prism
_exptl_crystal_F_000 2032
_exptl_crystal_size_max 0.40
_exptl_crystal_size_mid 0.23
_exptl_crystal_size_min 0.19
_refine_diff_density_max 0.593
_refine_diff_density_min -0.381
_refine_diff_density_rms 0.051
_refine_ls_extinction_method none
_refine_ls_goodness_of_fit_ref 0.998
_refine_ls_hydrogen_treatment constr
_refine_ls_matrix_type full
_refine_ls_number_parameters 1247
_refine_ls_number_reflns 22315
_refine_ls_number_restraints 54
_refine_ls_restrained_S_all 1.008
_refine_ls_R_factor_all 0.1435
_refine_ls_R_factor_gt 0.0589
_refine_ls_shift/su_max 0.002
_refine_ls_shift/su_mean 0.000
_refine_ls_structure_factor_coef Fsqd
_refine_ls_weighting_details 'calc w=1/[\s^2^(Fo^2^)+(0.0642P)^2^+0.9175P] where P=(Fo^2^+2Fc^2^)/3'
_refine_ls_weighting_scheme calc
_refine_ls_wR_factor_gt 0.1263
_refine_ls_wR_factor_ref 0.1625
_reflns_number_gt 11608
_reflns_number_total 22315
_reflns_threshold_expression >2sigma(I)
_cod_data_source_file ol402464d_si_003.cif
_cod_data_source_block NpC16cage
_cod_depositor_comments
;
The following automatic conversions were performed:

'_chemical_melting_point' value '114.2-115.6 deg. C' was changed to
'388.0(7)' - it was converted from degrees Celsius(C) to Kelvins(K),
the average value was taken and precision was
estimated.

'_symmetry_cell_setting' value 'Triclinic' changed to
'triclinic' according to
/home/saulius/struct/CIF-dictionaries/cif_core.dic dictionary named
'cif_core.dic' version 2.4.2 from 2011-04-26.

Automatic conversion script
Id: cif_fix_values 1891 2012-01-12 08:04:46Z andrius 
;
_cod_original_cell_volume 5889.5(9)
_cod_original_sg_symbol_H-M 'P-1   '
_cod_original_formula_sum 'C122 H216 O1.50 Si4'
_cod_database_code 1512383

loop_
_symmetry_equiv_pos_as_xyz
'x, y, z'
'-x, -y, -z'

loop_
_atom_site_label
_atom_site_type_symbol
_atom_site_fract_x
_atom_site_fract_y
_atom_site_fract_z
_atom_site_U_iso_or_equiv
_atom_site_adp_type
_atom_site_occupancy
_atom_site_symmetry_multiplicity
_atom_site_calc_flag
_atom_site_refinement_flags
_atom_site_disorder_assembly
_atom_site_disorder_group
Si01 Si 0.01026(6) 0.22005(6) 0.59094(3) 0.0259(2) Uani 1 1 d . . .
Si02 Si 0.31274(6) 0.49428(6) 0.53295(3) 0.0253(2) Uani 1 1 d . . .
C01 C 0.08590(19) 0.30635(19) 0.57131(9) 0.0236(6) Uani 1 1 d . . .
C02 C 0.1427(2) 0.32345(19) 0.60231(10) 0.0267(7) Uani 1 1 d . . .
H02 H 0.1402 0.2931 0.6326 0.032 Uiso 1 1 calc R . .
C03 C 0.2040(2) 0.38386(19) 0.59088(10) 0.0271(7) Uani 1 1 d . . .
H03 H 0.2399 0.3940 0.6141 0.033 Uiso 1 1 calc R . .
C04 C 0.2141(2) 0.42889(19) 0.54760(9) 0.0234(6) Uani 1 1 d . . .
C05 C 0.15480(19) 0.41487(19) 0.51396(9) 0.0230(6) Uani 1 1 d . . .
C06 C 0.1585(2) 0.46008(19) 0.46868(10) 0.0273(7) Uani 1 1 d . . .
H06 H 0.2022 0.4988 0.4602 0.033 Uiso 1 1 calc R . .
C07 C 0.1013(2) 0.4495(2) 0.43709(10) 0.0299(7) Uani 1 1 d . . .
H07 H 0.1050 0.4808 0.4070 0.036 Uiso 1 1 calc R . .
C08 C 0.0371(2) 0.3925(2) 0.44886(10) 0.0302(7) Uani 1 1 d . . .
H08 H -0.0034 0.3854 0.4269 0.036 Uiso 1 1 calc R . .
C09 C 0.0325(2) 0.3468(2) 0.49200(10) 0.0269(7) Uani 1 1 d . . .
H09 H -0.0115 0.3081 0.4994 0.032 Uiso 1 1 calc R . .
C10 C 0.09074(19) 0.35500(19) 0.52600(9) 0.0238(6) Uani 1 1 d . . .
C11 C 0.0519(2) 0.1598(2) 0.64658(9) 0.0277(7) Uani 1 1 d . . .
H11A H 0.1233 0.1303 0.6398 0.033 Uiso 1 1 calc R . .
H11B H 0.0426 0.2055 0.6706 0.033 Uiso 1 1 calc R . .
C12 C -0.0034(2) 0.0872(2) 0.66714(10) 0.0355(8) Uani 1 1 d . . .
H12A H 0.0064 0.0413 0.6431 0.043 Uiso 1 1 calc R . .
H12B H -0.0749 0.1167 0.6735 0.043 Uiso 1 1 calc R . .
C13 C 0.0291(2) 0.0377(2) 0.71290(10) 0.0363(8) Uani 1 1 d . . .
H13A H 0.0297 0.0836 0.7353 0.044 Uiso 1 1 calc R . .
H13B H -0.0195 0.0033 0.7277 0.044 Uiso 1 1 calc R . .
C14 C 0.1305(2) -0.0275(2) 0.70445(10) 0.0373(8) Uani 1 1 d . . .
H14A H 0.1780 0.0069 0.6881 0.045 Uiso 1 1 calc R . .
H14B H 0.1285 -0.0744 0.6829 0.045 Uiso 1 1 calc R . .
C15 C 0.1689(3) -0.0757(2) 0.74896(11) 0.0425(8) Uani 1 1 d . . .
H15A H 0.1222 -0.1113 0.7649 0.051 Uiso 1 1 calc R . .
H15B H 0.2330 -0.1195 0.7394 0.051 Uiso 1 1 calc R . .
C16 C 0.1827(2) -0.0127(2) 0.78434(10) 0.0398(8) Uani 1 1 d . . .
H16A H 0.2114 -0.0502 0.8108 0.048 Uiso 1 1 calc R . .
H16B H 0.1172 0.0252 0.7975 0.048 Uiso 1 1 calc R . .
C17 C 0.2489(2) 0.0501(2) 0.76334(10) 0.0387(8) Uani 1 1 d . . .
H17A H 0.3102 0.0133 0.7454 0.046 Uiso 1 1 calc R . .
H17B H 0.2148 0.0949 0.7407 0.046 Uiso 1 1 calc R . .
C18 C 0.2763(2) 0.1013(2) 0.80017(11) 0.0408(8) Uani 1 1 d . . .
H18A H 0.2151 0.1318 0.8206 0.049 Uiso 1 1 calc R . .
H18B H 0.3171 0.0566 0.8204 0.049 Uiso 1 1 calc R . .
C19 C 0.3321(2) 0.1724(2) 0.78008(11) 0.0392(8) Uani 1 1 d . . .
H19A H 0.3632 0.1890 0.8053 0.047 Uiso 1 1 calc R . .
H19B H 0.3855 0.1453 0.7547 0.047 Uiso 1 1 calc R . .
C20 C 0.2677(2) 0.2582(2) 0.76031(11) 0.0407(8) Uani 1 1 d . . .
H20A H 0.2114 0.2826 0.7850 0.049 Uiso 1 1 calc R . .
H20B H 0.2405 0.2421 0.7335 0.049 Uiso 1 1 calc R . .
C21 C 0.3211(2) 0.3325(2) 0.74335(11) 0.0441(9) Uani 1 1 d . . .
H21A H 0.3598 0.3392 0.7678 0.053 Uiso 1 1 calc R . .
H21B H 0.2712 0.3909 0.7402 0.053 Uiso 1 1 calc R . .
C22 C 0.3899(2) 0.3158(2) 0.69655(11) 0.0396(8) Uani 1 1 d . . .
H22A H 0.3515 0.3102 0.6717 0.048 Uiso 1 1 calc R . .
H22B H 0.4401 0.2575 0.6993 0.048 Uiso 1 1 calc R . .
C23 C 0.4418(2) 0.3922(2) 0.68183(11) 0.0406(8) Uani 1 1 d . . .
H23A H 0.3910 0.4507 0.6815 0.049 Uiso 1 1 calc R . .
H23B H 0.4825 0.3951 0.7062 0.049 Uiso 1 1 calc R . .
C24 C 0.5071(2) 0.3834(2) 0.63414(11) 0.0410(8) Uani 1 1 d . . .
H24A H 0.5571 0.3244 0.6343 0.049 Uiso 1 1 calc R . .
H24B H 0.5427 0.4324 0.6300 0.049 Uiso 1 1 calc R . .
C25 C 0.4537(2) 0.3887(2) 0.59163(11) 0.0345(8) Uani 1 1 d . . .
H25A H 0.4187 0.3393 0.5953 0.041 Uiso 1 1 calc R . .
H25B H 0.5032 0.3781 0.5626 0.041 Uiso 1 1 calc R . .
C26 C 0.3792(2) 0.48016(19) 0.58537(10) 0.0279(7) Uani 1 1 d . . .
H26A H 0.4144 0.5292 0.5831 0.034 Uiso 1 1 calc R . .
H26B H 0.3293 0.4894 0.6143 0.034 Uiso 1 1 calc R . .
C27 C 0.0336(2) 0.1319(2) 0.54575(10) 0.0311(7) Uani 1 1 d . . .
H27A H 0.0036 0.0817 0.5596 0.037 Uiso 1 1 calc R . .
H27B H 0.0007 0.1596 0.5184 0.037 Uiso 1 1 calc R . .
C28 C 0.1430(2) 0.0925(2) 0.52846(11) 0.0398(8) Uani 1 1 d . . .
H28A H 0.1723 0.1432 0.5146 0.048 Uiso 1 1 calc R . .
H28B H 0.1754 0.0661 0.5562 0.048 Uiso 1 1 calc R . .
C29 C 0.1670(2) 0.0196(2) 0.49203(10) 0.0363(8) Uani 1 1 d . . .
H29A H 0.1362 -0.0306 0.5052 0.044 Uiso 1 1 calc R . .
H29B H 0.1375 0.0462 0.4635 0.044 Uiso 1 1 calc R . .
C30 C 0.2755(3) -0.0191(2) 0.47778(13) 0.0529(10) Uani 1 1 d . C .
H30A H 0.3042 -0.0460 0.5064 0.063 Uiso 1 1 calc R . .
H30B H 0.3059 0.0317 0.4654 0.063 Uiso 1 1 calc R . .
C31 C 0.3043(3) -0.0918(2) 0.44058(12) 0.0510(10) Uani 1 1 d . . .
H31A H 0.2554 -0.0767 0.4185 0.061 Uiso 1 1 calc R A 1
H31B H 0.3007 -0.1513 0.4567 0.061 Uiso 1 1 calc R A 1
C33 C 0.4934(3) -0.1276(3) 0.44009(13) 0.0553(10) Uani 1 1 d . . .
H33A H 0.4869 -0.1834 0.4595 0.066 Uiso 1 1 calc R B 1
H33B H 0.4846 -0.0783 0.4620 0.066 Uiso 1 1 calc R B 1
C32 C 0.4113(6) -0.1019(6) 0.4108(3) 0.070(3) Uani 0.502(6) 1 d P C 1
H32A H 0.4223 -0.1489 0.3873 0.083 Uiso 0.502(6) 1 calc PR C 1
H32B H 0.4139 -0.0433 0.3933 0.083 Uiso 0.502(6) 1 calc PR C 1
C34 C 0.5968(7) -0.1448(6) 0.4130(3) 0.068(3) Uani 0.502(6) 1 d P C 1
H34A H 0.6421 -0.1532 0.4366 0.081 Uiso 0.502(6) 1 calc PR C 1
H34B H 0.6102 -0.2040 0.3980 0.081 Uiso 0.502(6) 1 calc PR C 1
C532 C 0.3989(5) -0.1652(5) 0.4475(3) 0.043(2) Uani 0.498(6) 1 d P C 2
H53A H 0.4087 -0.2138 0.4250 0.052 Uiso 0.498(6) 1 calc PR C 2
H53B H 0.3903 -0.1931 0.4799 0.052 Uiso 0.498(6) 1 calc PR C 2
C534 C 0.5280(6) -0.1104(5) 0.3886(2) 0.042(2) Uani 0.498(6) 1 d P C 2
H53C H 0.4767 -0.0615 0.3758 0.051 Uiso 0.498(6) 1 calc PR C 2
H53D H 0.5348 -0.1664 0.3716 0.051 Uiso 0.498(6) 1 calc PR C 2
C35 C 0.6248(3) -0.0830(3) 0.37807(14) 0.0643(12) Uani 1 1 d . . .
H35A H 0.5828 -0.0763 0.3531 0.077 Uiso 1 1 calc R C 1
H35B H 0.6936 -0.1097 0.3635 0.077 Uiso 1 1 calc R C 1
C36 C 0.6188(3) 0.0121(3) 0.39388(13) 0.0560(10) Uani 1 1 d . C .
H36A H 0.5725 0.0227 0.4239 0.067 Uiso 1 1 calc R . .
H36B H 0.6846 0.0139 0.4003 0.067 Uiso 1 1 calc R . .
C37 C 0.5862(3) 0.0871(2) 0.35945(12) 0.0527(10) Uani 1 1 d . . .
H37A H 0.5195 0.0866 0.3538 0.063 Uiso 1 1 calc R C .
H37B H 0.6313 0.0757 0.3291 0.063 Uiso 1 1 calc R . .
C38 C 0.5833(3) 0.1822(2) 0.37519(12) 0.0509(10) Uani 1 1 d . C .
H38A H 0.6485 0.1813 0.3834 0.061 Uiso 1 1 calc R . .
H38B H 0.5714 0.2268 0.3483 0.061 Uiso 1 1 calc R . .
C39 C 0.5043(2) 0.2137(2) 0.41738(11) 0.0403(8) Uani 1 1 d . . .
H39A H 0.4399 0.2090 0.4103 0.048 Uiso 1 1 calc R C .
H39B H 0.5197 0.1723 0.4451 0.048 Uiso 1 1 calc R . .
C40 C 0.4951(2) 0.3105(2) 0.43008(11) 0.0351(8) Uani 1 1 d . C .
H40A H 0.4835 0.3513 0.4018 0.042 Uiso 1 1 calc R . .
H40B H 0.5585 0.3142 0.4387 0.042 Uiso 1 1 calc R . .
C41 C 0.4135(2) 0.3450(2) 0.47023(11) 0.0352(8) Uani 1 1 d . . .
H41A H 0.4283 0.3081 0.4994 0.042 Uiso 1 1 calc R C .
H41B H 0.3508 0.3364 0.4630 0.042 Uiso 1 1 calc R . .
C42 C 0.4002(2) 0.4459(2) 0.47928(10) 0.0295(7) Uani 1 1 d . C .
H42A H 0.3776 0.4824 0.4512 0.035 Uiso 1 1 calc R . .
H42B H 0.4658 0.4551 0.4816 0.035 Uiso 1 1 calc R . .
C43 C -0.1234(2) 0.2815(2) 0.60475(10) 0.0315(7) Uani 1 1 d . . .
H43A H -0.1417 0.3252 0.5782 0.038 Uiso 1 1 calc R . .
H43B H -0.1643 0.2368 0.6079 0.038 Uiso 1 1 calc R . .
C44 C -0.1452(2) 0.3330(2) 0.65047(10) 0.0312(7) Uani 1 1 d . . .
H44A H -0.1390 0.2878 0.6774 0.037 Uiso 1 1 calc R . .
H44B H -0.0941 0.3671 0.6498 0.037 Uiso 1 1 calc R . .
C45 C -0.2459(2) 0.3996(2) 0.65962(10) 0.0357(8) Uani 1 1 d . . .
H45A H -0.2975 0.3674 0.6578 0.043 Uiso 1 1 calc R . .
H45B H -0.2503 0.4490 0.6347 0.043 Uiso 1 1 calc R . .
C46 C -0.2655(2) 0.4415(2) 0.70787(11) 0.0391(8) Uani 1 1 d . . .
H46A H -0.2703 0.3926 0.7326 0.047 Uiso 1 1 calc R . .
H46B H -0.2080 0.4645 0.7114 0.047 Uiso 1 1 calc R . .
C47 C -0.3580(2) 0.5190(2) 0.71684(13) 0.0477(9) Uani 1 1 d . . .
H47A H -0.3678 0.5355 0.7502 0.057 Uiso 1 1 calc R . .
H47B H -0.4155 0.4967 0.7123 0.057 Uiso 1 1 calc R . .
C48 C -0.3564(2) 0.6046(2) 0.68525(12) 0.0428(9) Uani 1 1 d . . .
H48A H -0.3542 0.5899 0.6521 0.051 Uiso 1 1 calc R . .
H48B H -0.4184 0.6514 0.6943 0.051 Uiso 1 1 calc R . .
C49 C -0.2699(2) 0.6440(2) 0.68806(11) 0.0361(8) Uani 1 1 d . . .
H49A H -0.2082 0.5987 0.6765 0.043 Uiso 1 1 calc R . .
H49B H -0.2690 0.6534 0.7217 0.043 Uiso 1 1 calc R . .
C50 C -0.2704(2) 0.7336(2) 0.66011(11) 0.0383(8) Uani 1 1 d . . .
H50A H -0.3283 0.7811 0.6736 0.046 Uiso 1 1 calc R . .
H50B H -0.2771 0.7263 0.6270 0.046 Uiso 1 1 calc R . .
C51 C -0.1770(2) 0.7650(2) 0.66064(11) 0.0369(8) Uani 1 1 d . . .
H51A H -0.1713 0.7730 0.6938 0.044 Uiso 1 1 calc R . .
H51B H -0.1193 0.7164 0.6480 0.044 Uiso 1 1 calc R . .
C52 C -0.1731(2) 0.8528(2) 0.63238(11) 0.0387(8) Uani 1 1 d . . .
H52A H -0.2259 0.9030 0.6473 0.046 Uiso 1 1 calc R . .
H52B H -0.1865 0.8474 0.6002 0.046 Uiso 1 1 calc R . .
C53 C -0.0739(2) 0.8778(2) 0.62844(11) 0.0356(8) Uani 1 1 d . . .
H53E H -0.0807 0.9410 0.6150 0.043 Uiso 1 1 calc R . .
H53F H -0.0559 0.8756 0.6604 0.043 Uiso 1 1 calc R . .
C54 C 0.0081(2) 0.8133(2) 0.59734(10) 0.0339(8) Uani 1 1 d . . .
H54A H 0.0155 0.7508 0.6118 0.041 Uiso 1 1 calc R . .
H54B H -0.0128 0.8132 0.5662 0.041 Uiso 1 1 calc R . .
C55 C 0.1086(2) 0.8352(2) 0.58931(10) 0.0337(8) Uani 1 1 d . . .
H55A H 0.1003 0.9007 0.5801 0.040 Uiso 1 1 calc R . .
H55B H 0.1363 0.8237 0.6193 0.040 Uiso 1 1 calc R . .
C56 C 0.1809(2) 0.7787(2) 0.55116(10) 0.0319(7) Uani 1 1 d . . .
H56A H 0.2414 0.8015 0.5448 0.038 Uiso 1 1 calc R . .
H56B H 0.1513 0.7887 0.5217 0.038 Uiso 1 1 calc R . .
C57 C 0.2101(2) 0.67635(19) 0.56292(10) 0.0288(7) Uani 1 1 d . . .
H57A H 0.1498 0.6553 0.5751 0.035 Uiso 1 1 calc R . .
H57B H 0.2514 0.6650 0.5884 0.035 Uiso 1 1 calc R . .
C58 C 0.2667(2) 0.62060(19) 0.52063(9) 0.0279(7) Uani 1 1 d . . .
H58A H 0.3241 0.6454 0.5072 0.033 Uiso 1 1 calc R . .
H58B H 0.2234 0.6297 0.4961 0.033 Uiso 1 1 calc R . .
Si03 Si 0.13853(6) 0.14617(6) 0.96496(3) 0.0296(2) Uani 1 1 d . . .
Si04 Si 0.39805(6) 0.45418(6) 0.88645(3) 0.0305(2) Uani 1 1 d . . .
C101 C 0.2167(2) 0.23071(19) 0.94530(10) 0.0266(7) Uani 1 1 d . . .
C102 C 0.2085(2) 0.27987(19) 0.90298(10) 0.0271(7) Uani 1 1 d . . .
H102 H 0.1648 0.2689 0.8837 0.033 Uiso 1 1 calc R . .
C103 C 0.2622(2) 0.3457(2) 0.88706(10) 0.0294(7) Uani 1 1 d . . .
H103 H 0.2522 0.3780 0.8578 0.035 Uiso 1 1 calc R . .
C104 C 0.3286(2) 0.36531(19) 0.91208(9) 0.0259(7) Uani 1 1 d . . .
C105 C 0.3415(2) 0.31411(19) 0.95606(10) 0.0264(7) Uani 1 1 d . . .
C106 C 0.4115(2) 0.3250(2) 0.98369(10) 0.0335(7) Uani 1 1 d . . .
H106 H 0.4509 0.3666 0.9726 0.040 Uiso 1 1 calc R . .
C107 C 0.4238(2) 0.2775(2) 1.02573(11) 0.0408(8) Uani 1 1 d . . .
H107 H 0.4709 0.2868 1.0435 0.049 Uiso 1 1 calc R . .
C108 C 0.3674(2) 0.2154(2) 1.04255(11) 0.0411(8) Uani 1 1 d . . .
H108 H 0.3754 0.1830 1.0720 0.049 Uiso 1 1 calc R . .
C109 C 0.3009(2) 0.2012(2) 1.01675(10) 0.0350(8) Uani 1 1 d . . .
H109 H 0.2635 0.1582 1.0285 0.042 Uiso 1 1 calc R . .
C110 C 0.2857(2) 0.2488(2) 0.97276(9) 0.0273(7) Uani 1 1 d . . .
C111 C 0.0577(2) 0.1436(2) 0.91984(10) 0.0298(7) Uani 1 1 d . . .
H11C H 0.0966 0.1481 0.8881 0.036 Uiso 1 1 calc R . .
H11D H 0.0421 0.0833 0.9231 0.036 Uiso 1 1 calc R . .
C112 C -0.0394(2) 0.2170(2) 0.92154(11) 0.0396(8) Uani 1 1 d . . .
H11E H -0.0784 0.2141 0.9534 0.048 Uiso 1 1 calc R . .
H11F H -0.0245 0.2776 0.9169 0.048 Uiso 1 1 calc R . .
C113 C -0.1026(2) 0.2087(3) 0.88469(12) 0.0491(9) Uani 1 1 d . . .
H11G H -0.1132 0.1463 0.8879 0.059 Uiso 1 1 calc R . .
H11H H -0.1680 0.2519 0.8920 0.059 Uiso 1 1 calc R . .
C114 C -0.0604(2) 0.2267(2) 0.83353(12) 0.0468(9) Uani 1 1 d . . .
H11I H 0.0043 0.1828 0.8258 0.056 Uiso 1 1 calc R . .
H11J H -0.1048 0.2155 0.8128 0.056 Uiso 1 1 calc R . .
C115 C -0.0471(3) 0.3226(2) 0.82278(12) 0.0504(9) Uani 1 1 d . . .
H11K H 0.0044 0.3307 0.8402 0.060 Uiso 1 1 calc R . .
H11L H -0.1095 0.3665 0.8348 0.060 Uiso 1 1 calc R . .
C116 C -0.0184(3) 0.3455(2) 0.77045(11) 0.0485(9) Uani 1 1 d . . .
H11M H 0.0413 0.2991 0.7578 0.058 Uiso 1 1 calc R . .
H11N H -0.0723 0.3419 0.7534 0.058 Uiso 1 1 calc R . .
C117 C 0.0015(3) 0.4384(3) 0.76058(12) 0.0634(11) Uani 1 1 d . . .
H11O H 0.0568 0.4413 0.7768 0.076 Uiso 1 1 calc R . .
H11P H -0.0575 0.4847 0.7741 0.076 Uiso 1 1 calc R . .
C118 C 0.0270(3) 0.4626(3) 0.70804(12) 0.0590(11) Uani 1 1 d . E .
H11Q H 0.0860 0.4162 0.6947 0.071 Uiso 1 1 calc R . .
H11R H -0.0282 0.4588 0.6919 0.071 Uiso 1 1 calc R . .
C119 C 0.0463(5) 0.5532(4) 0.69695(15) 0.1010(17) Uani 1 1 d U . .
H11S H 0.0484 0.5664 0.6625 0.121 Uiso 1 1 calc R D 3
H11T H -0.0101 0.5990 0.7130 0.121 Uiso 1 1 calc R D 3
C120 C 0.1304(5) 0.5650(4) 0.70910(19) 0.0603(18) Uani 0.735(7) 1 d PU E 3
H12C H 0.1879 0.5280 0.6889 0.072 Uiso 0.735(7) 1 calc PR E 3
H12D H 0.1344 0.5429 0.7423 0.072 Uiso 0.735(7) 1 calc PR E 3
C620 C 0.0634(12) 0.6264(10) 0.7217(4) 0.046(3) Uani 0.265(7) 1 d PU E 4
H62A H -0.0004 0.6725 0.7272 0.056 Uiso 0.265(7) 1 calc PR E 4
H62B H 0.0785 0.6003 0.7531 0.056 Uiso 0.265(7) 1 calc PR E 4
C121 C 0.1353(4) 0.6742(3) 0.70332(13) 0.0803(15) Uani 1 1 d . . .
H12E H 0.1185 0.7012 0.6723 0.096 Uiso 1 1 calc R E 3
H12F H 0.0886 0.7100 0.7286 0.096 Uiso 1 1 calc R E 3
C122 C 0.2369(3) 0.6740(3) 0.70711(13) 0.0641(12) Uani 1 1 d . E .
H12G H 0.2490 0.7347 0.6972 0.077 Uiso 1 1 calc R F 5
H12H H 0.2837 0.6281 0.6863 0.077 Uiso 1 1 calc R F 5
C123 C 0.2525(3) 0.6501(3) 0.76025(17) 0.0413(16) Uani 0.753(8) 1 d PD E 5
H12I H 0.2173 0.7028 0.7798 0.050 Uiso 0.753(8) 1 calc PR E 5
H12J H 0.2248 0.5976 0.7724 0.050 Uiso 0.753(8) 1 calc PR E 5
C124 C 0.3611(4) 0.6269(3) 0.76380(19) 0.0399(15) Uani 0.753(8) 1 d PD E 5
H12K H 0.3879 0.6804 0.7528 0.048 Uiso 0.753(8) 1 calc PR E 5
H12L H 0.3965 0.5761 0.7430 0.048 Uiso 0.753(8) 1 calc PR E 5
C623 C 0.3265(11) 0.6224(10) 0.7360(5) 0.039(5) Uani 0.247(8) 1 d PD E 6
H62C H 0.3311 0.5561 0.7399 0.047 Uiso 0.247(8) 1 calc PR E 6
H62D H 0.3904 0.6321 0.7195 0.047 Uiso 0.247(8) 1 calc PR E 6
C624 C 0.2978(14) 0.6671(9) 0.7834(4) 0.037(5) Uani 0.247(8) 1 d PD E 6
H62E H 0.2290 0.6675 0.7974 0.044 Uiso 0.247(8) 1 calc PR E 6
H62F H 0.3056 0.7304 0.7805 0.044 Uiso 0.247(8) 1 calc PR E 6
C125 C 0.3785(3) 0.5992(2) 0.81509(11) 0.0497(10) Uani 1 1 d . . .
H12M H 0.3470 0.6520 0.8351 0.060 Uiso 1 1 calc R E 5
H12N H 0.4502 0.5841 0.8161 0.060 Uiso 1 1 calc R E 5
C126 C 0.3376(2) 0.5168(2) 0.83608(10) 0.0373(8) Uani 1 1 d . E .
H12O H 0.3463 0.4737 0.8108 0.045 Uiso 1 1 calc R . .
H12P H 0.2659 0.5386 0.8471 0.045 Uiso 1 1 calc R . .
C127 C 0.0572(2) 0.1805(2) 1.02244(10) 0.0356(8) Uani 1 1 d . . .
H12Q H 0.0975 0.1956 1.0441 0.043 Uiso 1 1 calc R . .
H12R H 0.0060 0.2365 1.0165 0.043 Uiso 1 1 calc R . .
C128 C 0.0061(2) 0.1076(2) 1.04714(11) 0.0422(9) Uani 1 1 d . . .
H12S H -0.0251 0.0850 1.0238 0.051 Uiso 1 1 calc R . .
H12T H 0.0568 0.0555 1.0579 0.051 Uiso 1 1 calc R . .
C129 C -0.0726(2) 0.1412(3) 1.08965(11) 0.0478(9) Uani 1 1 d . . .
H12U H -0.1287 0.1859 1.0780 0.057 Uiso 1 1 calc R . .
H12V H -0.0973 0.0888 1.1049 0.057 Uiso 1 1 calc R . .
C130 C -0.0373(3) 0.1853(2) 1.12676(11) 0.0443(9) Uani 1 1 d . . .
H13C H -0.0936 0.2061 1.1521 0.053 Uiso 1 1 calc R . .
H13D H -0.0165 0.2399 1.1120 0.053 Uiso 1 1 calc R . .
C131 C 0.0480(3) 0.1237(2) 1.14928(12) 0.0493(10) Uani 1 1 d . . .
H13E H 0.0255 0.0720 1.1670 0.059 Uiso 1 1 calc R . .
H13F H 0.1025 0.0982 1.1240 0.059 Uiso 1 1 calc R . .
C132 C 0.0863(3) 0.1743(3) 1.18278(11) 0.0512(10) Uani 1 1 d . . .
H13G H 0.1258 0.1291 1.2034 0.061 Uiso 1 1 calc R . .
H13H H 0.0295 0.2117 1.2033 0.061 Uiso 1 1 calc R . .
C133 C 0.1499(3) 0.2361(2) 1.15691(11) 0.0498(10) Uani 1 1 d . . .
H13I H 0.2142 0.1977 1.1427 0.060 Uiso 1 1 calc R . .
H13J H 0.1170 0.2708 1.1308 0.060 Uiso 1 1 calc R . .
C134 C 0.1679(3) 0.3029(3) 1.18883(11) 0.0512(10) Uani 1 1 d . . .
H13K H 0.1939 0.2685 1.2167 0.061 Uiso 1 1 calc R . .
H13L H 0.1039 0.3452 1.2003 0.061 Uiso 1 1 calc R . .
C135 C 0.2395(3) 0.3591(2) 1.16541(11) 0.0471(9) Uani 1 1 d . . .
H13M H 0.3045 0.3170 1.1554 0.057 Uiso 1 1 calc R . .
H13N H 0.2482 0.3988 1.1891 0.057 Uiso 1 1 calc R . .
C136 C 0.2066(2) 0.4185(2) 1.12259(11) 0.0422(8) Uani 1 1 d . . .
H13O H 0.2043 0.3786 1.0975 0.051 Uiso 1 1 calc R . .
H13P H 0.1391 0.4567 1.1318 0.051 Uiso 1 1 calc R . .
C137 C 0.2740(2) 0.4802(2) 1.10269(10) 0.0387(8) Uani 1 1 d . . .
H13Q H 0.2722 0.5235 1.1269 0.046 Uiso 1 1 calc R . .
H13R H 0.3425 0.4425 1.0959 0.046 Uiso 1 1 calc R . .
C138 C 0.2465(2) 0.5339(2) 1.05796(10) 0.0378(8) Uani 1 1 d . . .
H13S H 0.1783 0.5722 1.0649 0.045 Uiso 1 1 calc R . .
H13T H 0.2471 0.4905 1.0340 0.045 Uiso 1 1 calc R . .
C139 C 0.3142(2) 0.5949(2) 1.03707(10) 0.0381(8) Uani 1 1 d . . .
H13U H 0.3822 0.5565 1.0296 0.046 Uiso 1 1 calc R . .
H13V H 0.3144 0.6377 1.0612 0.046 Uiso 1 1 calc R . .
C140 C 0.2854(2) 0.6497(2) 0.99251(10) 0.0388(8) Uani 1 1 d . . .
H14C H 0.3296 0.6911 0.9830 0.047 Uiso 1 1 calc R . .
H14D H 0.2174 0.6882 1.0001 0.047 Uiso 1 1 calc R . .
C141 C 0.2897(2) 0.5929(2) 0.95048(11) 0.0366(8) Uani 1 1 d . . .
H14E H 0.2489 0.5487 0.9604 0.044 Uiso 1 1 calc R . .
H14F H 0.2604 0.6338 0.9252 0.044 Uiso 1 1 calc R . .
C142 C 0.3936(2) 0.5408(2) 0.93025(10) 0.0323(7) Uani 1 1 d . . .
H14G H 0.4276 0.5093 0.9567 0.039 Uiso 1 1 calc R . .
H14H H 0.4306 0.5851 0.9147 0.039 Uiso 1 1 calc R . .
C143 C 0.2164(2) 0.0265(2) 0.97132(10) 0.0352(8) Uani 1 1 d . . .
H14I H 0.2644 0.0267 0.9926 0.042 Uiso 1 1 calc R . .
H14J H 0.1730 -0.0125 0.9869 0.042 Uiso 1 1 calc R . .
C144 C 0.2730(2) -0.0169(2) 0.92561(10) 0.0361(8) Uani 1 1 d . . .
H14K H 0.3247 0.0153 0.9125 0.043 Uiso 1 1 calc R . .
H14L H 0.2273 -0.0092 0.9023 0.043 Uiso 1 1 calc R . .
C145 C 0.3212(3) -0.1182(2) 0.93275(11) 0.0408(8) Uani 1 1 d . . .
H14M H 0.3760 -0.1244 0.9510 0.049 Uiso 1 1 calc R . .
H14N H 0.2720 -0.1474 0.9521 0.049 Uiso 1 1 calc R . .
C146 C 0.3610(3) -0.1694(2) 0.88818(12) 0.0515(10) Uani 1 1 d . . .
H14O H 0.3825 -0.2353 0.8967 0.062 Uiso 1 1 calc R . .
H14P H 0.3073 -0.1610 0.8690 0.062 Uiso 1 1 calc R . .
C147 C 0.4443(2) -0.1399(2) 0.85935(13) 0.0499(9) Uani 1 1 d . . .
H14Q H 0.4969 -0.1466 0.8790 0.060 Uiso 1 1 calc R . .
H14R H 0.4220 -0.0743 0.8504 0.060 Uiso 1 1 calc R . .
C148 C 0.4898(3) -0.1934(2) 0.81309(13) 0.0536(10) Uani 1 1 d . . .
H14S H 0.5079 -0.2596 0.8212 0.064 Uiso 1 1 calc R . .
H14T H 0.4400 -0.1820 0.7915 0.064 Uiso 1 1 calc R . .
C149 C 0.5805(3) -0.1641(2) 0.78826(12) 0.0481(9) Uani 1 1 d . . .
H14U H 0.6192 -0.2119 0.7663 0.058 Uiso 1 1 calc R . .
H14V H 0.6219 -0.1608 0.8123 0.058 Uiso 1 1 calc R . .
C150 C 0.5609(2) -0.0730(2) 0.76042(12) 0.0437(9) Uani 1 1 d . . .
H15C H 0.5369 -0.0807 0.7310 0.052 Uiso 1 1 calc R . .
H15D H 0.5083 -0.0282 0.7793 0.052 Uiso 1 1 calc R . .
C151 C 0.6520(2) -0.0355(2) 0.74781(11) 0.0404(8) Uani 1 1 d . . .
H15E H 0.6690 -0.0180 0.7772 0.048 Uiso 1 1 calc R . .
H15F H 0.7079 -0.0845 0.7340 0.048 Uiso 1 1 calc R . .
C152 C 0.6396(2) 0.0461(2) 0.71328(11) 0.0391(8) Uani 1 1 d . . .
H15G H 0.5768 0.0905 0.7244 0.047 Uiso 1 1 calc R . .
H15H H 0.6342 0.0258 0.6822 0.047 Uiso 1 1 calc R . .
C153 C 0.7230(2) 0.0946(2) 0.70667(11) 0.0444(9) Uani 1 1 d . . .
H15I H 0.7149 0.1390 0.6795 0.053 Uiso 1 1 calc R . .
H15J H 0.7864 0.0489 0.6986 0.053 Uiso 1 1 calc R . .
C154 C 0.7291(2) 0.1448(2) 0.74960(11) 0.0426(9) Uani 1 1 d . . .
H15K H 0.7396 0.1004 0.7767 0.051 Uiso 1 1 calc R . .
H15L H 0.7868 0.1716 0.7424 0.051 Uiso 1 1 calc R . .
C155 C 0.6373(2) 0.2201(2) 0.76374(11) 0.0406(8) Uani 1 1 d . . .
H15M H 0.5798 0.1928 0.7702 0.049 Uiso 1 1 calc R . .
H15N H 0.6275 0.2641 0.7365 0.049 Uiso 1 1 calc R . .
C156 C 0.6376(2) 0.2723(2) 0.80644(11) 0.0366(8) Uani 1 1 d . . .
H15O H 0.6549 0.2286 0.8331 0.044 Uiso 1 1 calc R . .
H15P H 0.6886 0.3073 0.7988 0.044 Uiso 1 1 calc R . .
C157 C 0.5381(2) 0.3373(2) 0.82136(10) 0.0369(8) Uani 1 1 d . . .
H15Q H 0.4879 0.3013 0.8282 0.044 Uiso 1 1 calc R . .
H15R H 0.5216 0.3798 0.7942 0.044 Uiso 1 1 calc R . .
C158 C 0.5288(2) 0.3936(2) 0.86399(10) 0.0356(8) Uani 1 1 d . . .
H15S H 0.5682 0.4393 0.8553 0.043 Uiso 1 1 calc R . .
H15T H 0.5568 0.3530 0.8897 0.043 Uiso 1 1 calc R . .
O301 O 0.5685(9) 0.0719(10) 0.9500(3) 0.168(5) Uani 0.548(8) 1 d PD G 7
C301 C 0.5089(10) 0.0866(14) 0.9210(6) 0.139(6) Uani 0.548(8) 1 d PDU G 7
H30C H 0.4713 0.1513 0.9222 0.167 Uiso 0.548(8) 1 calc PR G 7
H30D H 0.4613 0.0484 0.9307 0.167 Uiso 0.548(8) 1 calc PR G 7
C302 C 0.5603(7) 0.0655(6) 0.8679(3) 0.066(3) Uani 0.548(8) 1 d PD G 7
H30E H 0.5375 0.0179 0.8547 0.080 Uiso 0.548(8) 1 calc PR G 7
H30F H 0.5517 0.1210 0.8467 0.080 Uiso 0.548(8) 1 calc PR G 7
C303 C 0.6581(11) 0.0339(10) 0.8778(6) 0.099(5) Uani 0.548(8) 1 d PDU G 7
H30G H 0.6940 -0.0149 0.8559 0.119 Uiso 0.548(8) 1 calc PR G 7
H30H H 0.6910 0.0847 0.8710 0.119 Uiso 0.548(8) 1 calc PR G 7
C304 C 0.6663(8) 0.0033(8) 0.9196(4) 0.087(3) Uani 0.548(8) 1 d PD G 7
H30I H 0.7286 0.0090 0.9288 0.104 Uiso 0.548(8) 1 calc PR G 7
H30J H 0.6628 -0.0612 0.9239 0.104 Uiso 0.548(8) 1 calc PR G 7
O801 O 0.6423(9) 0.1234(8) 0.9274(3) 0.124(4) Uani 0.452(8) 1 d PD G 8
C801 C 0.7004(7) 0.0560(7) 0.9022(4) 0.059(3) Uani 0.452(8) 1 d PD G 8
H80A H 0.7428 0.0135 0.9227 0.071 Uiso 0.452(8) 1 calc PR G 8
H80B H 0.7439 0.0810 0.8767 0.071 Uiso 0.452(8) 1 calc PR G 8
C802 C 0.6397(12) 0.0030(10) 0.8799(7) 0.078(5) Uani 0.452(8) 1 d PDU G 8
H80C H 0.6424 0.0172 0.8455 0.094 Uiso 0.452(8) 1 calc PR G 8
H80D H 0.6631 -0.0637 0.8856 0.094 Uiso 0.452(8) 1 calc PR G 8
C803 C 0.5483(14) 0.0357(13) 0.9036(9) 0.161(8) Uani 0.452(8) 1 d PDU G 8
H80E H 0.4984 0.0255 0.8859 0.194 Uiso 0.452(8) 1 calc PR G 8
H80F H 0.5411 0.0038 0.9350 0.194 Uiso 0.452(8) 1 calc PR G 8
C804 C 0.5349(11) 0.1243(8) 0.9087(7) 0.231(19) Uani 0.452(8) 1 d PD G 8
H80G H 0.4770 0.1484 0.9326 0.277 Uiso 0.452(8) 1 calc PR G 8
H80H H 0.5278 0.1597 0.8784 0.277 Uiso 0.452(8) 1 calc PR G 8
C401 C -0.0006(5) 0.4379(5) 1.0294(3) 0.135(2) Uani 1 1 d . . .
H40C H 0.0706 0.4168 1.0318 0.162 Uiso 1 1 calc RD . .
H40D H -0.0364 0.4067 1.0556 0.162 Uiso 1 1 calc R . .
O401 O -0.0146(6) 0.4112(5) 0.9884(3) 0.107(2) Uani 0.50 1 d P . .
C402 C 0.0312(5) 0.4663(5) 0.9636(3) 0.169(4) Uani 1 1 d . . .
H40E H 0.0296 0.4577 0.9300 0.203 Uiso 1 1 calc R . .
H40F H 0.1011 0.4458 0.9684 0.203 Uiso 1 1 calc RD . .

loop_
_atom_site_aniso_label
_atom_site_aniso_U_11
_atom_site_aniso_U_22
_atom_site_aniso_U_33
_atom_site_aniso_U_23
_atom_site_aniso_U_13
_atom_site_aniso_U_12
Si01 0.0242(5) 0.0267(5) 0.0273(5) 0.0011(4) -0.0048(4) -0.0073(4)
Si02 0.0251(5) 0.0256(5) 0.0257(4) -0.0017(4) -0.0030(4) -0.0076(4)
C01 0.0196(15) 0.0236(16) 0.0255(16) -0.0028(13) -0.0022(12) -0.0018(13)
C02 0.0282(17) 0.0279(17) 0.0231(16) -0.0008(13) -0.0039(13) -0.0055(14)
C03 0.0236(16) 0.0298(17) 0.0290(17) -0.0038(14) -0.0045(13) -0.0073(14)
C04 0.0219(16) 0.0216(15) 0.0249(16) -0.0026(13) -0.0017(12) -0.0028(13)
C05 0.0185(15) 0.0215(15) 0.0264(16) -0.0043(13) -0.0024(12) 0.0000(13)
C06 0.0302(17) 0.0238(16) 0.0285(17) 0.0017(13) -0.0039(13) -0.0089(14)
C07 0.0333(18) 0.0278(17) 0.0288(17) 0.0035(14) -0.0078(14) -0.0074(15)
C08 0.0314(18) 0.0319(18) 0.0281(17) -0.0036(14) -0.0092(14) -0.0053(15)
C09 0.0224(16) 0.0276(17) 0.0311(17) -0.0006(14) -0.0060(13) -0.0058(14)
C10 0.0187(15) 0.0222(16) 0.0279(16) -0.0059(13) -0.0014(12) -0.0003(13)
C11 0.0244(16) 0.0280(17) 0.0301(17) 0.0008(13) -0.0030(13) -0.0066(14)
C12 0.0356(19) 0.0375(19) 0.0361(18) 0.0070(15) -0.0081(15) -0.0150(16)
C13 0.0375(19) 0.0367(19) 0.0348(18) 0.0062(15) -0.0028(15) -0.0139(16)
C14 0.053(2) 0.0295(18) 0.0295(18) 0.0004(14) -0.0069(16) -0.0109(17)
C15 0.053(2) 0.0348(19) 0.039(2) 0.0061(16) -0.0097(16) -0.0095(17)
C16 0.046(2) 0.042(2) 0.0306(18) 0.0065(16) -0.0060(15) -0.0116(17)
C17 0.042(2) 0.042(2) 0.0298(18) 0.0035(15) -0.0030(15) -0.0097(17)
C18 0.040(2) 0.049(2) 0.0313(18) 0.0030(16) -0.0054(15) -0.0101(18)
C19 0.038(2) 0.040(2) 0.0385(19) 0.0032(16) -0.0113(15) -0.0062(17)
C20 0.037(2) 0.044(2) 0.041(2) -0.0017(16) -0.0118(16) -0.0051(17)
C21 0.048(2) 0.038(2) 0.046(2) 0.0002(17) -0.0177(18) -0.0041(18)
C22 0.047(2) 0.036(2) 0.040(2) 0.0003(16) -0.0186(17) -0.0128(17)
C23 0.050(2) 0.036(2) 0.043(2) 0.0028(16) -0.0267(17) -0.0122(17)
C24 0.037(2) 0.036(2) 0.054(2) 0.0046(17) -0.0210(17) -0.0098(16)
C25 0.0309(18) 0.0305(18) 0.0424(19) -0.0006(15) -0.0068(15) -0.0078(15)
C26 0.0254(16) 0.0265(17) 0.0325(17) -0.0021(14) -0.0019(13) -0.0088(14)
C27 0.0324(18) 0.0318(18) 0.0311(17) 0.0052(14) -0.0096(14) -0.0103(15)
C28 0.036(2) 0.0348(19) 0.048(2) -0.0087(16) -0.0082(16) -0.0034(16)
C29 0.047(2) 0.0295(18) 0.0298(17) 0.0018(14) -0.0061(15) -0.0059(16)
C30 0.052(2) 0.038(2) 0.065(2) -0.0212(19) -0.0086(19) 0.0030(18)
C31 0.060(3) 0.038(2) 0.053(2) -0.0119(18) -0.0099(19) -0.0024(19)
C33 0.056(3) 0.048(2) 0.053(2) -0.0014(19) 0.005(2) -0.005(2)
C32 0.082(7) 0.068(6) 0.036(5) -0.018(4) -0.003(4) 0.026(5)
C34 0.081(7) 0.042(5) 0.078(6) -0.019(5) -0.006(6) -0.009(5)
C532 0.032(4) 0.038(4) 0.053(5) -0.003(4) -0.001(3) 0.001(3)
C534 0.057(5) 0.034(4) 0.031(4) -0.005(3) -0.002(4) -0.005(4)
C35 0.060(3) 0.051(3) 0.073(3) -0.018(2) 0.013(2) -0.009(2)
C36 0.065(3) 0.051(2) 0.049(2) -0.006(2) -0.001(2) -0.014(2)
C37 0.056(2) 0.051(2) 0.041(2) -0.0175(19) -0.0055(18) 0.010(2)
C38 0.055(2) 0.044(2) 0.041(2) -0.0060(17) 0.0048(18) 0.0052(19)
C39 0.0329(19) 0.042(2) 0.044(2) -0.0145(17) -0.0023(16) -0.0042(16)
C40 0.0276(18) 0.0367(19) 0.0406(19) -0.0064(15) -0.0049(15) -0.0060(15)
C41 0.0301(18) 0.0367(19) 0.0382(19) -0.0097(15) 0.0014(15) -0.0089(15)
C42 0.0283(17) 0.0317(18) 0.0307(17) -0.0060(14) -0.0015(14) -0.0119(15)
C43 0.0278(17) 0.0361(19) 0.0326(17) 0.0031(15) -0.0077(14) -0.0108(15)
C44 0.0259(17) 0.0335(18) 0.0331(17) 0.0024(14) -0.0051(14) -0.0060(15)
C45 0.0270(18) 0.042(2) 0.0373(19) 0.0039(16) -0.0046(14) -0.0087(16)
C46 0.036(2) 0.0364(19) 0.041(2) 0.0027(16) 0.0016(15) -0.0086(16)
C47 0.033(2) 0.045(2) 0.062(2) -0.0092(19) 0.0062(17) -0.0098(17)
C48 0.0262(18) 0.038(2) 0.060(2) -0.0050(18) -0.0059(16) -0.0016(16)
C49 0.0346(19) 0.0354(19) 0.0342(18) -0.0005(15) -0.0048(15) -0.0021(16)
C50 0.0364(19) 0.0368(19) 0.0392(19) -0.0022(16) -0.0068(15) -0.0039(16)
C51 0.0349(19) 0.0358(19) 0.0335(18) 0.0022(15) -0.0022(15) -0.0004(16)
C52 0.042(2) 0.0305(18) 0.0361(19) -0.0020(15) -0.0025(15) 0.0030(16)
C53 0.041(2) 0.0284(18) 0.0345(18) -0.0052(14) -0.0038(15) -0.0029(16)
C54 0.0364(19) 0.0284(17) 0.0346(18) -0.0040(14) -0.0076(15) -0.0014(15)
C55 0.041(2) 0.0248(17) 0.0335(18) 0.0017(14) -0.0049(15) -0.0070(15)
C56 0.0336(18) 0.0276(17) 0.0342(18) -0.0007(14) -0.0028(14) -0.0088(15)
C57 0.0276(17) 0.0285(17) 0.0309(17) -0.0021(14) -0.0041(13) -0.0080(14)
C58 0.0358(18) 0.0273(17) 0.0231(16) 0.0023(13) -0.0071(13) -0.0118(14)
Si03 0.0317(5) 0.0274(5) 0.0282(5) 0.0023(4) -0.0010(4) -0.0081(4)
Si04 0.0346(5) 0.0294(5) 0.0297(5) -0.0013(4) -0.0056(4) -0.0116(4)
C101 0.0261(17) 0.0249(16) 0.0264(16) 0.0000(13) -0.0026(13) -0.0031(14)
C102 0.0271(17) 0.0282(17) 0.0265(16) -0.0001(13) -0.0056(13) -0.0071(14)
C103 0.0331(18) 0.0307(17) 0.0244(16) 0.0032(14) -0.0068(14) -0.0080(15)
C104 0.0272(17) 0.0248(16) 0.0249(16) -0.0033(13) -0.0031(13) -0.0046(14)
C105 0.0231(16) 0.0250(16) 0.0280(16) -0.0056(13) -0.0027(13) 0.0001(13)
C106 0.0305(18) 0.0323(18) 0.0379(19) -0.0003(15) -0.0079(15) -0.0067(15)
C107 0.040(2) 0.046(2) 0.038(2) 0.0001(17) -0.0178(16) -0.0078(17)
C108 0.044(2) 0.046(2) 0.0335(19) 0.0078(16) -0.0152(16) -0.0091(18)
C109 0.0370(19) 0.0367(19) 0.0306(18) 0.0043(15) -0.0080(15) -0.0082(16)
C110 0.0266(17) 0.0269(17) 0.0241(16) -0.0003(13) -0.0034(13) 0.0009(14)
C111 0.0281(17) 0.0266(17) 0.0341(17) -0.0014(14) -0.0007(14) -0.0079(14)
C112 0.0294(18) 0.041(2) 0.044(2) -0.0052(16) 0.0004(15) -0.0026(16)
C113 0.032(2) 0.049(2) 0.066(3) -0.0104(19) -0.0120(18) -0.0037(18)
C114 0.038(2) 0.050(2) 0.053(2) -0.0136(18) -0.0197(17) -0.0001(18)
C115 0.052(2) 0.046(2) 0.047(2) -0.0090(18) -0.0126(18) 0.0031(19)
C116 0.041(2) 0.053(2) 0.045(2) -0.0103(18) -0.0183(17) 0.0087(18)
C117 0.089(3) 0.046(2) 0.043(2) -0.0064(19) -0.006(2) 0.005(2)
C118 0.061(3) 0.076(3) 0.037(2) -0.007(2) -0.0082(19) -0.008(2)
C119 0.160(5) 0.089(4) 0.046(3) 0.008(3) -0.014(3) -0.021(4)
C120 0.069(4) 0.057(4) 0.042(3) 0.022(3) -0.015(3) 0.003(3)
C620 0.078(7) 0.046(6) 0.026(5) 0.006(5) -0.029(5) -0.025(5)
C121 0.105(4) 0.110(4) 0.033(2) 0.015(2) -0.014(2) -0.043(3)
C122 0.110(4) 0.034(2) 0.055(2) 0.0068(18) -0.045(2) -0.011(2)
C123 0.045(3) 0.043(3) 0.031(3) 0.006(2) -0.001(3) -0.007(3)
C124 0.049(3) 0.034(3) 0.034(3) 0.002(2) 0.001(3) -0.012(3)
C623 0.040(10) 0.056(10) 0.033(9) 0.001(8) -0.008(8) -0.031(8)
C624 0.065(12) 0.031(8) 0.024(8) -0.002(6) -0.012(8) -0.026(9)
C125 0.074(3) 0.044(2) 0.043(2) 0.0122(17) -0.0256(19) -0.029(2)
C126 0.048(2) 0.0328(19) 0.0364(18) 0.0041(15) -0.0109(16) -0.0183(17)
C127 0.0395(19) 0.0339(19) 0.0328(18) 0.0003(15) 0.0002(15) -0.0124(16)
C128 0.049(2) 0.047(2) 0.0338(19) -0.0018(16) 0.0033(16) -0.0229(18)
C129 0.045(2) 0.057(2) 0.042(2) -0.0049(18) 0.0086(17) -0.0233(19)
C130 0.049(2) 0.041(2) 0.038(2) -0.0075(17) 0.0109(17) -0.0121(18)
C131 0.063(3) 0.048(2) 0.038(2) 0.0010(18) 0.0021(18) -0.023(2)
C132 0.066(3) 0.051(2) 0.036(2) 0.0040(18) -0.0011(18) -0.020(2)
C133 0.062(3) 0.055(2) 0.035(2) 0.0013(18) -0.0042(18) -0.023(2)
C134 0.072(3) 0.055(2) 0.0293(19) 0.0033(17) -0.0117(18) -0.019(2)
C135 0.062(2) 0.047(2) 0.0357(19) 0.0067(17) -0.0151(17) -0.017(2)
C136 0.048(2) 0.042(2) 0.0378(19) -0.0015(16) -0.0098(16) -0.0117(18)
C137 0.043(2) 0.0370(19) 0.0347(19) -0.0046(15) -0.0082(16) -0.0052(17)
C138 0.040(2) 0.038(2) 0.0347(18) -0.0013(15) -0.0067(15) -0.0078(16)
C139 0.044(2) 0.0375(19) 0.0323(18) -0.0100(15) -0.0028(15) -0.0081(17)
C140 0.045(2) 0.0277(18) 0.0381(19) -0.0027(15) -0.0014(16) -0.0011(16)
C141 0.039(2) 0.0328(18) 0.0364(18) 0.0022(15) -0.0110(15) -0.0043(16)
C142 0.0344(18) 0.0282(17) 0.0339(18) -0.0026(14) -0.0048(14) -0.0065(15)
C143 0.043(2) 0.0303(18) 0.0315(18) 0.0049(14) -0.0069(15) -0.0078(16)
C144 0.045(2) 0.0287(18) 0.0320(18) 0.0021(14) -0.0115(15) -0.0010(16)
C145 0.050(2) 0.0318(19) 0.0370(19) 0.0012(15) -0.0113(16) -0.0014(17)
C146 0.064(3) 0.032(2) 0.052(2) 0.0012(18) -0.008(2) -0.0016(19)
C147 0.041(2) 0.034(2) 0.068(3) -0.0047(18) -0.0010(19) -0.0006(17)
C148 0.053(2) 0.035(2) 0.065(3) -0.0025(19) 0.009(2) -0.0088(19)
C149 0.048(2) 0.038(2) 0.051(2) -0.0075(18) 0.0066(18) -0.0055(18)
C150 0.037(2) 0.047(2) 0.044(2) -0.0054(17) 0.0004(16) -0.0081(17)
C151 0.0340(19) 0.043(2) 0.043(2) -0.0057(17) -0.0037(16) -0.0067(17)
C152 0.036(2) 0.044(2) 0.0352(18) -0.0057(16) -0.0036(15) -0.0042(17)
C153 0.039(2) 0.045(2) 0.047(2) -0.0095(17) 0.0046(17) -0.0105(18)
C154 0.035(2) 0.047(2) 0.045(2) -0.0065(17) 0.0043(16) -0.0133(17)
C155 0.043(2) 0.041(2) 0.0358(19) -0.0050(16) -0.0036(16) -0.0062(17)
C156 0.0369(19) 0.0376(19) 0.0351(18) -0.0007(15) -0.0028(15) -0.0111(16)
C157 0.039(2) 0.040(2) 0.0327(18) -0.0046(15) -0.0057(15) -0.0110(17)
C158 0.0355(19) 0.0389(19) 0.0365(18) -0.0060(15) -0.0043(15) -0.0158(16)
O301 0.168(10) 0.226(13) 0.107(7) -0.009(8) -0.010(7) -0.049(9)
C301 0.104(8) 0.152(10) 0.150(9) -0.062(8) -0.008(8) -0.003(7)
C302 0.105(8) 0.045(5) 0.056(5) -0.005(4) -0.020(5) -0.025(5)
C303 0.114(9) 0.075(8) 0.092(8) -0.019(7) 0.033(7) -0.021(7)
C304 0.080(7) 0.080(8) 0.104(9) 0.022(7) -0.043(7) -0.016(6)
O801 0.104(8) 0.186(12) 0.080(6) 0.006(7) -0.021(5) -0.031(8)
C801 0.069(7) 0.046(6) 0.042(6) 0.009(5) -0.008(5) 0.021(6)
C802 0.097(9) 0.045(7) 0.083(8) -0.040(6) 0.014(7) -0.008(6)
C803 0.159(11) 0.162(12) 0.198(12) -0.043(9) -0.052(9) -0.076(9)
C804 0.23(3) 0.037(7) 0.31(3) 0.024(12) 0.23(2) -0.002(10)
C401 0.130(6) 0.105(6) 0.177(7) -0.040(5) -0.030(5) -0.026(5)
O401 0.133(7) 0.070(5) 0.128(6) -0.008(5) -0.063(5) -0.014(5)
C402 0.117(6) 0.103(6) 0.286(12) -0.102(7) 0.040(6) -0.038(5)

loop_
_atom_type_symbol
_atom_type_description
_atom_type_scat_dispersion_real
_atom_type_scat_dispersion_imag
_atom_type_scat_source
C C 0.0033 0.0016 'International Tables Vol C Tables 4.2.6.8 and 6.1.1.4'
H H 0.0000 0.0000 'International Tables Vol C Tables 4.2.6.8 and 6.1.1.4'
Si Si 0.0817 0.0704 'International Tables Vol C Tables 4.2.6.8 and 6.1.1.4'
O O 0.0106 0.0060 'International Tables Vol C Tables 4.2.6.8 and 6.1.1.4'

loop_
_geom_angle_atom_site_label_1
_geom_angle_atom_site_label_2
_geom_angle_atom_site_label_3
_geom_angle
_geom_angle_site_symmetry_1
_geom_angle_site_symmetry_3
C27 Si01 C43 112.90(13) . .
C27 Si01 C11 107.46(13) . .
C43 Si01 C11 108.67(13) . .
C27 Si01 C01 111.03(13) . .
C43 Si01 C01 109.21(13) . .
C11 Si01 C01 107.39(12) . .
C26 Si02 C42 110.49(13) . .
C26 Si02 C58 106.92(13) . .
C42 Si02 C58 107.58(13) . .
C26 Si02 C04 107.43(12) . .
C42 Si02 C04 108.97(12) . .
C58 Si02 C04 115.43(13) . .
C02 C01 C10 116.7(2) . .
C02 C01 Si01 117.9(2) . .
C10 C01 Si01 125.4(2) . .
C01 C02 C03 122.7(3) . .
C01 C02 H02 118.7 . .
C03 C02 H02 118.7 . .
C04 C03 C02 122.8(3) . .
C04 C03 H03 118.6 . .
C02 C03 H03 118.6 . .
C03 C04 C05 116.9(2) . .
C03 C04 Si02 118.9(2) . .
C05 C04 Si02 123.8(2) . .
C06 C05 C10 118.7(2) . .
C06 C05 C04 121.1(2) . .
C10 C05 C04 120.2(2) . .
C07 C06 C05 121.8(3) . .
C07 C06 H06 119.1 . .
C05 C06 H06 119.1 . .
C06 C07 C08 119.9(3) . .
C06 C07 H07 120.0 . .
C08 C07 H07 120.0 . .
C09 C08 C07 119.9(3) . .
C09 C08 H08 120.1 . .
C07 C08 H08 120.1 . .
C08 C09 C10 122.4(3) . .
C08 C09 H09 118.8 . .
C10 C09 H09 118.8 . .
C09 C10 C05 117.2(2) . .
C09 C10 C01 122.2(3) . .
C05 C10 C01 120.6(2) . .
C12 C11 Si01 113.61(19) . .
C12 C11 H11A 108.8 . .
Si01 C11 H11A 108.8 . .
C12 C11 H11B 108.8 . .
Si01 C11 H11B 108.8 . .
H11A C11 H11B 107.7 . .
C11 C12 C13 114.3(2) . .
C11 C12 H12A 108.7 . .
C13 C12 H12A 108.7 . .
C11 C12 H12B 108.7 . .
C13 C12 H12B 108.7 . .
H12A C12 H12B 107.6 . .
C14 C13 C12 112.7(3) . .
C14 C13 H13A 109.1 . .
C12 C13 H13A 109.1 . .
C14 C13 H13B 109.1 . .
C12 C13 H13B 109.1 . .
H13A C13 H13B 107.8 . .
C13 C14 C15 115.1(3) . .
C13 C14 H14A 108.5 . .
C15 C14 H14A 108.5 . .
C13 C14 H14B 108.5 . .
C15 C14 H14B 108.5 . .
H14A C14 H14B 107.5 . .
C16 C15 C14 114.9(3) . .
C16 C15 H15A 108.6 . .
C14 C15 H15A 108.6 . .
C16 C15 H15B 108.6 . .
C14 C15 H15B 108.6 . .
H15A C15 H15B 107.5 . .
C15 C16 C17 113.8(3) . .
C15 C16 H16A 108.8 . .
C17 C16 H16A 108.8 . .
C15 C16 H16B 108.8 . .
C17 C16 H16B 108.8 . .
H16A C16 H16B 107.7 . .
C18 C17 C16 113.5(2) . .
C18 C17 H17A 108.9 . .
C16 C17 H17A 108.9 . .
C18 C17 H17B 108.9 . .
C16 C17 H17B 108.9 . .
H17A C17 H17B 107.7 . .
C19 C18 C17 114.7(3) . .
C19 C18 H18A 108.6 . .
C17 C18 H18A 108.6 . .
C19 C18 H18B 108.6 . .
C17 C18 H18B 108.6 . .
H18A C18 H18B 107.6 . .
C20 C19 C18 113.6(3) . .
C20 C19 H19A 108.9 . .
C18 C19 H19A 108.9 . .
C20 C19 H19B 108.9 . .
C18 C19 H19B 108.9 . .
H19A C19 H19B 107.7 . .
C19 C20 C21 114.0(3) . .
C19 C20 H20A 108.7 . .
C21 C20 H20A 108.7 . .
C19 C20 H20B 108.7 . .
C21 C20 H20B 108.7 . .
H20A C20 H20B 107.6 . .
C20 C21 C22 114.9(3) . .
C20 C21 H21A 108.5 . .
C22 C21 H21A 108.5 . .
C20 C21 H21B 108.5 . .
C22 C21 H21B 108.5 . .
H21A C21 H21B 107.5 . .
C21 C22 C23 112.3(3) . .
C21 C22 H22A 109.1 . .
C23 C22 H22A 109.1 . .
C21 C22 H22B 109.1 . .
C23 C22 H22B 109.1 . .
H22A C22 H22B 107.9 . .
C24 C23 C22 115.5(3) . .
C24 C23 H23A 108.4 . .
C22 C23 H23A 108.4 . .
C24 C23 H23B 108.4 . .
C22 C23 H23B 108.4 . .
H23A C23 H23B 107.5 . .
C23 C24 C25 115.4(3) . .
C23 C24 H24A 108.4 . .
C25 C24 H24A 108.4 . .
C23 C24 H24B 108.4 . .
C25 C24 H24B 108.4 . .
H24A C24 H24B 107.5 . .
C24 C25 C26 113.5(3) . .
C24 C25 H25A 108.9 . .
C26 C25 H25A 108.9 . .
C24 C25 H25B 108.9 . .
C26 C25 H25B 108.9 . .
H25A C25 H25B 107.7 . .
C25 C26 Si02 116.6(2) . .
C25 C26 H26A 108.1 . .
Si02 C26 H26A 108.1 . .
C25 C26 H26B 108.1 . .
Si02 C26 H26B 108.1 . .
H26A C26 H26B 107.3 . .
C28 C27 Si01 113.3(2) . .
C28 C27 H27A 108.9 . .
Si01 C27 H27A 108.9 . .
C28 C27 H27B 108.9 . .
Si01 C27 H27B 108.9 . .
H27A C27 H27B 107.7 . .
C29 C28 C27 115.9(3) . .
C29 C28 H28A 108.3 . .
C27 C28 H28A 108.3 . .
C29 C28 H28B 108.3 . .
C27 C28 H28B 108.3 . .
H28A C28 H28B 107.4 . .
C30 C29 C28 113.4(3) . .
C30 C29 H29A 108.9 . .
C28 C29 H29A 108.9 . .
C30 C29 H29B 108.9 . .
C28 C29 H29B 108.9 . .
H29A C29 H29B 107.7 . .
C29 C30 C31 115.9(3) . .
C29 C30 H30A 108.3 . .
C31 C30 H30A 108.3 . .
C29 C30 H30B 108.3 . .
C31 C30 H30B 108.3 . .
H30A C30 H30B 107.4 . .
C30 C31 C532 113.1(4) . .
C30 C31 C32 114.7(4) . .
C532 C31 C32 52.5(4) . .
C30 C31 H31A 108.6 . .
C532 C31 H31A 138.3 . .
C32 C31 H31A 108.6 . .
C30 C31 H31B 108.6 . .
C532 C31 H31B 59.3 . .
C32 C31 H31B 108.6 . .
H31A C31 H31B 107.6 . .
C534 C33 C32 66.5(4) . .
C534 C33 C34 50.1(4) . .
C32 C33 C34 116.0(5) . .
C534 C33 C532 111.4(5) . .
C32 C33 C532 53.6(4) . .
C34 C33 C532 141.5(5) . .
C534 C33 H33A 133.3 . .
C32 C33 H33A 108.3 . .
C34 C33 H33A 108.3 . .
C532 C33 H33A 56.3 . .
C534 C33 H33B 118.4 . .
C32 C33 H33B 108.3 . .
C34 C33 H33B 108.3 . .
C532 C33 H33B 110.0 . .
H33A C33 H33B 107.4 . .
C33 C32 C31 114.2(5) . .
C33 C32 H32A 108.7 . .
C31 C32 H32A 108.7 . .
C33 C32 H32B 108.7 . .
C31 C32 H32B 108.7 . .
H32A C32 H32B 107.6 . .
C35 C34 C33 121.8(7) . .
C35 C34 H34A 106.9 . .
C33 C34 H34A 106.9 . .
C35 C34 H34B 106.9 . .
C33 C34 H34B 106.9 . .
H34A C34 H34B 106.7 . .
C31 C532 C33 113.5(5) . .
C31 C532 H53A 108.9 . .
C33 C532 H53A 108.9 . .
C31 C532 H53B 108.9 . .
C33 C532 H53B 108.9 . .
H53A C532 H53B 107.7 . .
C33 C534 C35 114.7(5) . .
C33 C534 H53C 108.6 . .
C35 C534 H53C 108.6 . .
C33 C534 H53D 108.6 . .
C35 C534 H53D 108.6 . .
H53C C534 H53D 107.6 . .
C34 C35 C534 51.9(4) . .
C34 C35 C36 116.5(4) . .
C534 C35 C36 113.9(4) . .
C34 C35 H35A 108.2 . .
C534 C35 H35A 59.8 . .
C36 C35 H35A 108.2 . .
C34 C35 H35B 108.2 . .
C534 C35 H35B 137.9 . .
C36 C35 H35B 108.2 . .
H35A C35 H35B 107.3 . .
C37 C36 C35 114.6(3) . .
C37 C36 H36A 108.6 . .
C35 C36 H36A 108.6 . .
C37 C36 H36B 108.6 . .
C35 C36 H36B 108.6 . .
H36A C36 H36B 107.6 . .
C36 C37 C38 114.1(3) . .
C36 C37 H37A 108.7 . .
C38 C37 H37A 108.7 . .
C36 C37 H37B 108.7 . .
C38 C37 H37B 108.7 . .
H37A C37 H37B 107.6 . .
C39 C38 C37 113.6(3) . .
C39 C38 H38A 108.9 . .
C37 C38 H38A 108.9 . .
C39 C38 H38B 108.9 . .
C37 C38 H38B 108.9 . .
H38A C38 H38B 107.7 . .
C40 C39 C38 113.6(3) . .
C40 C39 H39A 108.8 . .
C38 C39 H39A 108.8 . .
C40 C39 H39B 108.8 . .
C38 C39 H39B 108.8 . .
H39A C39 H39B 107.7 . .
C39 C40 C41 114.6(3) . .
C39 C40 H40A 108.6 . .
C41 C40 H40A 108.6 . .
C39 C40 H40B 108.6 . .
C41 C40 H40B 108.6 . .
H40A C40 H40B 107.6 . .
C40 C41 C42 113.2(2) . .
C40 C41 H41A 108.9 . .
C42 C41 H41A 108.9 . .
C40 C41 H41B 108.9 . .
C42 C41 H41B 108.9 . .
H41A C41 H41B 107.7 . .
C41 C42 Si02 117.9(2) . .
C41 C42 H42A 107.8 . .
Si02 C42 H42A 107.8 . .
C41 C42 H42B 107.8 . .
Si02 C42 H42B 107.8 . .
H42A C42 H42B 107.2 . .
C44 C43 Si01 111.9(2) . .
C44 C43 H43A 109.2 . .
Si01 C43 H43A 109.2 . .
C44 C43 H43B 109.2 . .
Si01 C43 H43B 109.2 . .
H43A C43 H43B 107.9 . .
C45 C44 C43 115.7(2) . .
C45 C44 H44A 108.3 . .
C43 C44 H44A 108.3 . .
C45 C44 H44B 108.3 . .
C43 C44 H44B 108.3 . .
H44A C44 H44B 107.4 . .
C44 C45 C46 112.4(3) . .
C44 C45 H45A 109.1 . .
C46 C45 H45A 109.1 . .
C44 C45 H45B 109.1 . .
C46 C45 H45B 109.1 . .
H45A C45 H45B 107.9 . .
C47 C46 C45 115.6(3) . .
C47 C46 H46A 108.4 . .
C45 C46 H46A 108.4 . .
C47 C46 H46B 108.4 . .
C45 C46 H46B 108.4 . .
H46A C46 H46B 107.4 . .
C46 C47 C48 114.8(3) . .
C46 C47 H47A 108.6 . .
C48 C47 H47A 108.6 . .
C46 C47 H47B 108.6 . .
C48 C47 H47B 108.6 . .
H47A C47 H47B 107.6 . .
C49 C48 C47 113.6(3) . .
C49 C48 H48A 108.8 . .
C47 C48 H48A 108.8 . .
C49 C48 H48B 108.8 . .
C47 C48 H48B 108.8 . .
H48A C48 H48B 107.7 . .
C48 C49 C50 114.9(3) . .
C48 C49 H49A 108.5 . .
C50 C49 H49A 108.5 . .
C48 C49 H49B 108.5 . .
C50 C49 H49B 108.5 . .
H49A C49 H49B 107.5 . .
C49 C50 C51 112.3(3) . .
C49 C50 H50A 109.1 . .
C51 C50 H50A 109.1 . .
C49 C50 H50B 109.1 . .
C51 C50 H50B 109.1 . .
H50A C50 H50B 107.9 . .
C52 C51 C50 114.3(3) . .
C52 C51 H51A 108.7 . .
C50 C51 H51A 108.7 . .
C52 C51 H51B 108.7 . .
C50 C51 H51B 108.7 . .
H51A C51 H51B 107.6 . .
C51 C52 C53 113.8(3) . .
C51 C52 H52A 108.8 . .
C53 C52 H52A 108.8 . .
C51 C52 H52B 108.8 . .
C53 C52 H52B 108.8 . .
H52A C52 H52B 107.7 . .
C54 C53 C52 111.9(2) . .
C54 C53 H53E 109.2 . .
C52 C53 H53E 109.2 . .
C54 C53 H53F 109.2 . .
C52 C53 H53F 109.2 . .
H53E C53 H53F 107.9 . .
C55 C54 C53 115.9(2) . .
C55 C54 H54A 108.3 . .
C53 C54 H54A 108.3 . .
C55 C54 H54B 108.3 . .
C53 C54 H54B 108.3 . .
H54A C54 H54B 107.4 . .
C56 C55 C54 112.5(2) . .
C56 C55 H55A 109.1 . .
C54 C55 H55A 109.1 . .
C56 C55 H55B 109.1 . .
C54 C55 H55B 109.1 . .
H55A C55 H55B 107.8 . .
C55 C56 C57 115.2(2) . .
C55 C56 H56A 108.5 . .
C57 C56 H56A 108.5 . .
C55 C56 H56B 108.5 . .
C57 C56 H56B 108.5 . .
H56A C56 H56B 107.5 . .
C56 C57 C58 113.3(2) . .
C56 C57 H57A 108.9 . .
C58 C57 H57A 108.9 . .
C56 C57 H57B 108.9 . .
C58 C57 H57B 108.9 . .
H57A C57 H57B 107.7 . .
C57 C58 Si02 116.11(18) . .
C57 C58 H58A 108.3 . .
Si02 C58 H58A 108.3 . .
C57 C58 H58B 108.3 . .
Si02 C58 H58B 108.3 . .
H58A C58 H58B 107.4 . .
C127 Si03 C111 108.30(14) . .
C127 Si03 C143 110.00(14) . .
C111 Si03 C143 106.23(14) . .
C127 Si03 C101 109.75(13) . .
C111 Si03 C101 110.59(13) . .
C143 Si03 C101 111.87(14) . .
C126 Si04 C158 109.54(15) . .
C126 Si04 C142 107.38(14) . .
C158 Si04 C142 110.99(13) . .
C126 Si04 C104 107.78(13) . .
C158 Si04 C104 108.34(14) . .
C142 Si04 C104 112.73(13) . .
C102 C101 C110 116.3(3) . .
C102 C101 Si03 120.0(2) . .
C110 C101 Si03 123.7(2) . .
C101 C102 C103 122.8(3) . .
C101 C102 H102 118.6 . .
C103 C102 H102 118.6 . .
C104 C103 C102 123.0(3) . .
C104 C103 H103 118.5 . .
C102 C103 H103 118.5 . .
C103 C104 C105 116.4(3) . .
C103 C104 Si04 119.1(2) . .
C105 C104 Si04 124.5(2) . .
C106 C105 C110 117.7(3) . .
C106 C105 C104 121.5(3) . .
C110 C105 C104 120.8(3) . .
C107 C106 C105 122.1(3) . .
C107 C106 H106 118.9 . .
C105 C106 H106 118.9 . .
C106 C107 C108 120.0(3) . .
C106 C107 H107 120.0 . .
C108 C107 H107 120.0 . .
C109 C108 C107 120.0(3) . .
C109 C108 H108 120.0 . .
C107 C108 H108 120.0 . .
C108 C109 C110 122.0(3) . .
C108 C109 H109 119.0 . .
C110 C109 H109 119.0 . .
C109 C110 C105 118.2(3) . .
C109 C110 C101 121.0(3) . .
C105 C110 C101 120.8(2) . .
C112 C111 Si03 117.6(2) . .
C112 C111 H11C 107.9 . .
Si03 C111 H11C 107.9 . .
C112 C111 H11D 107.9 . .
Si03 C111 H11D 107.9 . .
H11C C111 H11D 107.2 . .
C113 C112 C111 114.5(3) . .
C113 C112 H11E 108.6 . .
C111 C112 H11E 108.6 . .
C113 C112 H11F 108.6 . .
C111 C112 H11F 108.6 . .
H11E C112 H11F 107.6 . .
C114 C113 C112 115.6(3) . .
C114 C113 H11G 108.4 . .
C112 C113 H11G 108.4 . .
C114 C113 H11H 108.4 . .
C112 C113 H11H 108.4 . .
H11G C113 H11H 107.4 . .
C115 C114 C113 114.0(3) . .
C115 C114 H11I 108.8 . .
C113 C114 H11I 108.8 . .
C115 C114 H11J 108.8 . .
C113 C114 H11J 108.8 . .
H11I C114 H11J 107.6 . .
C114 C115 C116 114.4(3) . .
C114 C115 H11K 108.7 . .
C116 C115 H11K 108.7 . .
C114 C115 H11L 108.7 . .
C116 C115 H11L 108.7 . .
H11K C115 H11L 107.6 . .
C117 C116 C115 113.8(3) . .
C117 C116 H11M 108.8 . .
C115 C116 H11M 108.8 . .
C117 C116 H11N 108.8 . .
C115 C116 H11N 108.8 . .
H11M C116 H11N 107.7 . .
C116 C117 C118 113.8(3) . .
C116 C117 H11O 108.8 . .
C118 C117 H11O 108.8 . .
C116 C117 H11P 108.8 . .
C118 C117 H11P 108.8 . .
H11O C117 H11P 107.7 . .
C119 C118 C117 115.4(3) . .
C119 C118 H11Q 108.4 . .
C117 C118 H11Q 108.4 . .
C119 C118 H11R 108.4 . .
C117 C118 H11R 108.4 . .
H11Q C118 H11R 107.5 . .
C120 C119 C620 49.3(7) . .
C120 C119 C118 116.4(5) . .
C620 C119 C118 138.5(6) . .
C120 C119 H11S 108.2 . .
C620 C119 H11S 113.3 . .
C118 C119 H11S 108.2 . .
C120 C119 H11T 108.2 . .
C620 C119 H11T 59.7 . .
C118 C119 H11T 108.2 . .
H11S C119 H11T 107.3 . .
C119 C120 C121 112.1(5) . .
C119 C120 H12C 109.2 . .
C121 C120 H12C 109.2 . .
C119 C120 H12D 109.2 . .
C121 C120 H12D 109.2 . .
H12C C120 H12D 107.9 . .
C121 C620 C119 122.8(11) . .
C121 C620 H62A 106.6 . .
C119 C620 H62A 106.6 . .
C121 C620 H62B 106.6 . .
C119 C620 H62B 106.6 . .
H62A C620 H62B 106.6 . .
C620 C121 C122 140.0(7) . .
C620 C121 C120 44.0(7) . .
C122 C121 C120 105.9(4) . .
C620 C121 H12E 105.8 . .
C122 C121 H12E 110.6 . .
C120 C121 H12E 110.6 . .
C620 C121 H12F 71.5 . .
C122 C121 H12F 110.6 . .
C120 C121 H12F 110.6 . .
H12E C121 H12F 108.7 . .
C121 C122 C123 108.2(4) . .
C121 C122 C623 141.0(6) . .
C123 C122 C623 42.3(5) . .
C121 C122 H12G 110.0 . .
C123 C122 H12G 110.0 . .
C623 C122 H12G 105.4 . .
C121 C122 H12H 110.0 . .
C123 C122 H12H 110.0 . .
C623 C122 H12H 72.3 . .
H12G C122 H12H 108.4 . .
C124 C123 C122 109.9(4) . .
C124 C123 H12I 109.7 . .
C122 C123 H12I 109.7 . .
C124 C123 H12J 109.7 . .
C122 C123 H12J 109.7 . .
H12I C123 H12J 108.2 . .
C123 C124 C125 110.9(4) . .
C123 C124 H12K 109.5 . .
C125 C124 H12K 109.5 . .
C123 C124 H12L 109.5 . .
C125 C124 H12L 109.5 . .
H12K C124 H12L 108.0 . .
C624 C623 C122 103.5(12) . .
C624 C623 H62C 111.1 . .
C122 C623 H62C 111.1 . .
C624 C623 H62D 111.1 . .
C122 C623 H62D 111.1 . .
H62C C623 H62D 109.0 . .
C623 C624 C125 101.8(12) . .
C623 C624 H62E 111.4 . .
C125 C624 H62E 111.4 . .
C623 C624 H62F 111.4 . .
C125 C624 H62F 111.4 . .
H62E C624 H62F 109.3 . .
C124 C125 C126 113.7(3) . .
C124 C125 C624 37.9(5) . .
C126 C125 C624 108.9(6) . .
C124 C125 H12M 108.8 . .
C126 C125 H12M 108.8 . .
C624 C125 H12M 75.8 . .
C124 C125 H12N 108.8 . .
C126 C125 H12N 108.8 . .
C624 C125 H12N 138.3 . .
H12M C125 H12N 107.7 . .
C125 C126 Si04 113.9(2) . .
C125 C126 H12O 108.8 . .
Si04 C126 H12O 108.8 . .
C125 C126 H12P 108.8 . .
Si04 C126 H12P 108.8 . .
H12O C126 H12P 107.7 . .
C128 C127 Si03 114.6(2) . .
C128 C127 H12Q 108.6 . .
Si03 C127 H12Q 108.6 . .
C128 C127 H12R 108.6 . .
Si03 C127 H12R 108.6 . .
H12Q C127 H12R 107.6 . .
C129 C128 C127 114.2(3) . .
C129 C128 H12S 108.7 . .
C127 C128 H12S 108.7 . .
C129 C128 H12T 108.7 . .
C127 C128 H12T 108.7 . .
H12S C128 H12T 107.6 . .
C130 C129 C128 114.7(3) . .
C130 C129 H12U 108.6 . .
C128 C129 H12U 108.6 . .
C130 C129 H12V 108.6 . .
C128 C129 H12V 108.6 . .
H12U C129 H12V 107.6 . .
C129 C130 C131 115.0(3) . .
C129 C130 H13C 108.5 . .
C131 C130 H13C 108.5 . .
C129 C130 H13D 108.5 . .
C131 C130 H13D 108.5 . .
H13C C130 H13D 107.5 . .
C132 C131 C130 112.5(3) . .
C132 C131 H13E 109.1 . .
C130 C131 H13E 109.1 . .
C132 C131 H13F 109.1 . .
C130 C131 H13F 109.1 . .
H13E C131 H13F 107.8 . .
C131 C132 C133 113.1(3) . .
C131 C132 H13G 109.0 . .
C133 C132 H13G 109.0 . .
C131 C132 H13H 109.0 . .
C133 C132 H13H 109.0 . .
H13G C132 H13H 107.8 . .
C134 C133 C132 113.2(3) . .
C134 C133 H13I 108.9 . .
C132 C133 H13I 108.9 . .
C134 C133 H13J 108.9 . .
C132 C133 H13J 108.9 . .
H13I C133 H13J 107.7 . .
C133 C134 C135 114.7(3) . .
C133 C134 H13K 108.6 . .
C135 C134 H13K 108.6 . .
C133 C134 H13L 108.6 . .
C135 C134 H13L 108.6 . .
H13K C134 H13L 107.6 . .
C134 C135 C136 114.3(3) . .
C134 C135 H13M 108.7 . .
C136 C135 H13M 108.7 . .
C134 C135 H13N 108.7 . .
C136 C135 H13N 108.7 . .
H13M C135 H13N 107.6 . .
C137 C136 C135 113.3(3) . .
C137 C136 H13O 108.9 . .
C135 C136 H13O 108.9 . .
C137 C136 H13P 108.9 . .
C135 C136 H13P 108.9 . .
H13O C136 H13P 107.7 . .
C138 C137 C136 113.6(3) . .
C138 C137 H13Q 108.9 . .
C136 C137 H13Q 108.9 . .
C138 C137 H13R 108.9 . .
C136 C137 H13R 108.9 . .
H13Q C137 H13R 107.7 . .
C137 C138 C139 114.3(3) . .
C137 C138 H13S 108.7 . .
C139 C138 H13S 108.7 . .
C137 C138 H13T 108.7 . .
C139 C138 H13T 108.7 . .
H13S C138 H13T 107.6 . .
C138 C139 C140 114.1(3) . .
C138 C139 H13U 108.7 . .
C140 C139 H13U 108.7 . .
C138 C139 H13V 108.7 . .
C140 C139 H13V 108.7 . .
H13U C139 H13V 107.6 . .
C139 C140 C141 115.0(3) . .
C139 C140 H14C 108.5 . .
C141 C140 H14C 108.5 . .
C139 C140 H14D 108.5 . .
C141 C140 H14D 108.5 . .
H14C C140 H14D 107.5 . .
C142 C141 C140 114.1(3) . .
C142 C141 H14E 108.7 . .
C140 C141 H14E 108.7 . .
C142 C141 H14F 108.7 . .
C140 C141 H14F 108.7 . .
H14E C141 H14F 107.6 . .
C141 C142 Si04 114.4(2) . .
C141 C142 H14G 108.7 . .
Si04 C142 H14G 108.7 . .
C141 C142 H14H 108.7 . .
Si04 C142 H14H 108.7 . .
H14G C142 H14H 107.6 . .
C144 C143 Si03 116.0(2) . .
C144 C143 H14I 108.3 . .
Si03 C143 H14I 108.3 . .
C144 C143 H14J 108.3 . .
Si03 C143 H14J 108.3 . .
H14I C143 H14J 107.4 . .
C143 C144 C145 112.7(2) . .
C143 C144 H14K 109.1 . .
C145 C144 H14K 109.1 . .
C143 C144 H14L 109.1 . .
C145 C144 H14L 109.1 . .
H14K C144 H14L 107.8 . .
C146 C145 C144 115.4(3) . .
C146 C145 H14M 108.4 . .
C144 C145 H14M 108.4 . .
C146 C145 H14N 108.4 . .
C144 C145 H14N 108.4 . .
H14M C145 H14N 107.5 . .
C147 C146 C145 113.4(3) . .
C147 C146 H14O 108.9 . .
C145 C146 H14O 108.9 . .
C147 C146 H14P 108.9 . .
C145 C146 H14P 108.9 . .
H14O C146 H14P 107.7 . .
C146 C147 C148 115.1(3) . .
C146 C147 H14Q 108.5 . .
C148 C147 H14Q 108.5 . .
C146 C147 H14R 108.5 . .
C148 C147 H14R 108.5 . .
H14Q C147 H14R 107.5 . .
C149 C148 C147 111.1(3) . .
C149 C148 H14S 109.4 . .
C147 C148 H14S 109.4 . .
C149 C148 H14T 109.4 . .
C147 C148 H14T 109.4 . .
H14S C148 H14T 108.0 . .
C148 C149 C150 115.7(3) . .
C148 C149 H14U 108.4 . .
C150 C149 H14U 108.4 . .
C148 C149 H14V 108.4 . .
C150 C149 H14V 108.4 . .
H14U C149 H14V 107.4 . .
C151 C150 C149 112.8(3) . .
C151 C150 H15C 109.0 . .
C149 C150 H15C 109.0 . .
C151 C150 H15D 109.0 . .
C149 C150 H15D 109.0 . .
H15C C150 H15D 107.8 . .
C152 C151 C150 113.9(3) . .
C152 C151 H15E 108.8 . .
C150 C151 H15E 108.8 . .
C152 C151 H15F 108.8 . .
C150 C151 H15F 108.8 . .
H15E C151 H15F 107.7 . .
C151 C152 C153 114.6(3) . .
C151 C152 H15G 108.6 . .
C153 C152 H15G 108.6 . .
C151 C152 H15H 108.6 . .
C153 C152 H15H 108.6 . .
H15G C152 H15H 107.6 . .
C152 C153 C154 115.0(3) . .
C152 C153 H15I 108.5 . .
C154 C153 H15I 108.5 . .
C152 C153 H15J 108.5 . .
C154 C153 H15J 108.5 . .
H15I C153 H15J 107.5 . .
C155 C154 C153 113.1(3) . .
C155 C154 H15K 109.0 . .
C153 C154 H15K 109.0 . .
C155 C154 H15L 109.0 . .
C153 C154 H15L 109.0 . .
H15K C154 H15L 107.8 . .
C154 C155 C156 116.0(3) . .
C154 C155 H15M 108.3 . .
C156 C155 H15M 108.3 . .
C154 C155 H15N 108.3 . .
C156 C155 H15N 108.3 . .
H15M C155 H15N 107.4 . .
C157 C156 C155 111.8(3) . .
C157 C156 H15O 109.3 . .
C155 C156 H15O 109.3 . .
C157 C156 H15P 109.3 . .
C155 C156 H15P 109.3 . .
H15O C156 H15P 107.9 . .
C156 C157 C158 116.8(3) . .
C156 C157 H15Q 108.1 . .
C158 C157 H15Q 108.1 . .
C156 C157 H15R 108.1 . .
C158 C157 H15R 108.1 . .
H15Q C157 H15R 107.3 . .
C157 C158 Si04 113.2(2) . .
C157 C158 H15S 108.9 . .
Si04 C158 H15S 108.9 . .
C157 C158 H15T 108.9 . .
Si04 C158 H15T 108.9 . .
H15S C158 H15T 107.7 . .
C301 O301 C304 100.7(9) . .
O301 C301 C302 113.6(10) . .
O301 C301 H30C 108.8 . .
C302 C301 H30C 108.8 . .
O301 C301 H30D 108.8 . .
C302 C301 H30D 108.8 . .
H30C C301 H30D 107.7 . .
C303 C302 C301 96.6(10) . .
C303 C302 H30E 112.4 . .
C301 C302 H30E 112.4 . .
C303 C302 H30F 112.4 . .
C301 C302 H30F 112.4 . .
H30E C302 H30F 110.0 . .
C304 C303 C302 115.6(12) . .
C304 C303 H30G 108.4 . .
C302 C303 H30G 108.4 . .
C304 C303 H30H 108.4 . .
C302 C303 H30H 108.4 . .
H30G C303 H30H 107.5 . .
C303 C304 O301 101.2(9) . .
C303 C304 H30I 111.5 . .
O301 C304 H30I 111.5 . .
C303 C304 H30J 111.5 . .
O301 C304 H30J 111.5 . .
H30I C304 H30J 109.3 . .
C801 O801 C804 98.2(8) . .
O801 C801 C802 111.5(9) . .
O801 C801 H80A 109.3 . .
C802 C801 H80A 109.3 . .
O801 C801 H80B 109.3 . .
C802 C801 H80B 109.3 . .
H80A C801 H80B 108.0 . .
C803 C802 C801 101.2(12) . .
C803 C802 H80C 111.5 . .
C801 C802 H80C 111.5 . .
C803 C802 H80D 111.5 . .
C801 C802 H80D 111.5 . .
H80C C802 H80D 109.4 . .
C804 C803 C802 108.6(15) . .
C804 C803 H80E 110.0 . .
C802 C803 H80E 110.0 . .
C804 C803 H80F 110.0 . .
C802 C803 H80F 110.0 . .
H80E C803 H80F 108.3 . .
C803 C804 O801 99.7(13) . .
C803 C804 H80G 111.8 . .
O801 C804 H80G 111.8 . .
C803 C804 H80H 111.8 . .
O801 C804 H80H 111.8 . .
H80G C804 H80H 109.5 . .
O401 C401 C402 116.0(8) . 2_567
O401 C401 H40C 108.3 . .
C402 C401 H40C 108.3 2_567 .
O401 C401 H40D 108.3 . .
C402 C401 H40D 108.3 2_567 .
H40C C401 H40D 107.4 . .
C402 O401 C401 93.2(7) . .
O401 C402 C401 120.9(8) . 2_567
O401 C402 H40E 107.1 . .
C401 C402 H40E 107.1 2_567 .
O401 C402 H40F 107.1 . .
C401 C402 H40F 107.1 2_567 .
H40E C402 H40F 106.8 . .

loop_
_geom_bond_atom_site_label_1
_geom_bond_atom_site_label_2
_geom_bond_distance
_geom_bond_site_symmetry_2
Si01 C27 1.872(3) .
Si01 C43 1.877(3) .
Si01 C11 1.880(3) .
Si01 C01 1.893(3) .
Si02 C26 1.877(3) .
Si02 C42 1.879(3) .
Si02 C58 1.884(3) .
Si02 C04 1.889(3) .
C01 C02 1.378(4) .
C01 C10 1.441(4) .
C02 C03 1.403(4) .
C02 H02 0.9500 .
C03 C04 1.371(4) .
C03 H03 0.9500 .
C04 C05 1.445(4) .
C05 C06 1.418(4) .
C05 C10 1.428(4) .
C06 C07 1.360(4) .
C06 H06 0.9500 .
C07 C08 1.395(4) .
C07 H07 0.9500 .
C08 C09 1.368(4) .
C08 H08 0.9500 .
C09 C10 1.414(4) .
C09 H09 0.9500 .
C11 C12 1.536(4) .
C11 H11A 0.9900 .
C11 H11B 0.9900 .
C12 C13 1.537(4) .
C12 H12A 0.9900 .
C12 H12B 0.9900 .
C13 C14 1.516(4) .
C13 H13A 0.9900 .
C13 H13B 0.9900 .
C14 C15 1.529(4) .
C14 H14A 0.9900 .
C14 H14B 0.9900 .
C15 C16 1.522(4) .
C15 H15A 0.9900 .
C15 H15B 0.9900 .
C16 C17 1.526(4) .
C16 H16A 0.9900 .
C16 H16B 0.9900 .
C17 C18 1.519(4) .
C17 H17A 0.9900 .
C17 H17B 0.9900 .
C18 C19 1.518(4) .
C18 H18A 0.9900 .
C18 H18B 0.9900 .
C19 C20 1.514(4) .
C19 H19A 0.9900 .
C19 H19B 0.9900 .
C20 C21 1.519(4) .
C20 H20A 0.9900 .
C20 H20B 0.9900 .
C21 C22 1.521(4) .
C21 H21A 0.9900 .
C21 H21B 0.9900 .
C22 C23 1.521(4) .
C22 H22A 0.9900 .
C22 H22B 0.9900 .
C23 C24 1.514(4) .
C23 H23A 0.9900 .
C23 H23B 0.9900 .
C24 C25 1.528(4) .
C24 H24A 0.9900 .
C24 H24B 0.9900 .
C25 C26 1.532(4) .
C25 H25A 0.9900 .
C25 H25B 0.9900 .
C26 H26A 0.9900 .
C26 H26B 0.9900 .
C27 C28 1.526(4) .
C27 H27A 0.9900 .
C27 H27B 0.9900 .
C28 C29 1.522(4) .
C28 H28A 0.9900 .
C28 H28B 0.9900 .
C29 C30 1.498(4) .
C29 H29A 0.9900 .
C29 H29B 0.9900 .
C30 C31 1.532(4) .
C30 H30A 0.9900 .
C30 H30B 0.9900 .
C31 C532 1.539(7) .
C31 C32 1.588(8) .
C31 H31A 0.9900 .
C31 H31B 0.9900 .
C33 C534 1.502(7) .
C33 C32 1.503(8) .
C33 C34 1.510(9) .
C33 C532 1.564(7) .
C33 H33A 0.9900 .
C33 H33B 0.9900 .
C32 H32A 0.9900 .
C32 H32B 0.9900 .
C34 C35 1.394(9) .
C34 H34A 0.9900 .
C34 H34B 0.9900 .
C532 H53A 0.9900 .
C532 H53B 0.9900 .
C534 C35 1.512(8) .
C534 H53C 0.9900 .
C534 H53D 0.9900 .
C35 C36 1.528(5) .
C35 H35A 0.9900 .
C35 H35B 0.9900 .
C36 C37 1.476(5) .
C36 H36A 0.9900 .
C36 H36B 0.9900 .
C37 C38 1.538(5) .
C37 H37A 0.9900 .
C37 H37B 0.9900 .
C38 C39 1.523(4) .
C38 H38A 0.9900 .
C38 H38B 0.9900 .
C39 C40 1.511(4) .
C39 H39A 0.9900 .
C39 H39B 0.9900 .
C40 C41 1.511(4) .
C40 H40A 0.9900 .
C40 H40B 0.9900 .
C41 C42 1.534(4) .
C41 H41A 0.9900 .
C41 H41B 0.9900 .
C42 H42A 0.9900 .
C42 H42B 0.9900 .
C43 C44 1.531(4) .
C43 H43A 0.9900 .
C43 H43B 0.9900 .
C44 C45 1.519(4) .
C44 H44A 0.9900 .
C44 H44B 0.9900 .
C45 C46 1.526(4) .
C45 H45A 0.9900 .
C45 H45B 0.9900 .
C46 C47 1.522(4) .
C46 H46A 0.9900 .
C46 H46B 0.9900 .
C47 C48 1.524(4) .
C47 H47A 0.9900 .
C47 H47B 0.9900 .
C48 C49 1.515(4) .
C48 H48A 0.9900 .
C48 H48B 0.9900 .
C49 C50 1.519(4) .
C49 H49A 0.9900 .
C49 H49B 0.9900 .
C50 C51 1.523(4) .
C50 H50A 0.9900 .
C50 H50B 0.9900 .
C51 C52 1.510(4) .
C51 H51A 0.9900 .
C51 H51B 0.9900 .
C52 C53 1.533(4) .
C52 H52A 0.9900 .
C52 H52B 0.9900 .
C53 C54 1.524(4) .
C53 H53E 0.9900 .
C53 H53F 0.9900 .
C54 C55 1.523(4) .
C54 H54A 0.9900 .
C54 H54B 0.9900 .
C55 C56 1.522(4) .
C55 H55A 0.9900 .
C55 H55B 0.9900 .
C56 C57 1.526(4) .
C56 H56A 0.9900 .
C56 H56B 0.9900 .
C57 C58 1.527(4) .
C57 H57A 0.9900 .
C57 H57B 0.9900 .
C58 H58A 0.9900 .
C58 H58B 0.9900 .
Si03 C127 1.877(3) .
Si03 C111 1.879(3) .
Si03 C143 1.880(3) .
Si03 C101 1.896(3) .
Si04 C126 1.870(3) .
Si04 C158 1.877(3) .
Si04 C142 1.878(3) .
Si04 C104 1.899(3) .
C101 C102 1.377(4) .
C101 C110 1.447(4) .
C102 C103 1.409(4) .
C102 H102 0.9500 .
C103 C104 1.379(4) .
C103 H103 0.9500 .
C104 C105 1.440(4) .
C105 C106 1.419(4) .
C105 C110 1.427(4) .
C106 C107 1.366(4) .
C106 H106 0.9500 .
C107 C108 1.395(4) .
C107 H107 0.9500 .
C108 C109 1.362(4) .
C108 H108 0.9500 .
C109 C110 1.422(4) .
C109 H109 0.9500 .
C111 C112 1.530(4) .
C111 H11C 0.9900 .
C111 H11D 0.9900 .
C112 C113 1.530(4) .
C112 H11E 0.9900 .
C112 H11F 0.9900 .
C113 C114 1.521(4) .
C113 H11G 0.9900 .
C113 H11H 0.9900 .
C114 C115 1.515(5) .
C114 H11I 0.9900 .
C114 H11J 0.9900 .
C115 C116 1.524(4) .
C115 H11K 0.9900 .
C115 H11L 0.9900 .
C116 C117 1.504(5) .
C116 H11M 0.9900 .
C116 H11N 0.9900 .
C117 C118 1.527(5) .
C117 H11O 0.9900 .
C117 H11P 0.9900 .
C118 C119 1.469(6) .
C118 H11Q 0.9900 .
C118 H11R 0.9900 .
C119 C120 1.356(7) .
C119 C620 1.458(13) .
C119 H11S 0.9900 .
C119 H11T 0.9900 .
C120 C121 1.670(7) .
C120 H12C 0.9900 .
C120 H12D 0.9900 .
C620 C121 1.409(13) .
C620 H62A 0.9900 .
C620 H62B 0.9900 .
C121 C122 1.463(5) .
C121 H12E 0.9900 .
C121 H12F 0.9900 .
C122 C123 1.577(6) .
C122 C623 1.628(17) .
C122 H12G 0.9900 .
C122 H12H 0.9900 .
C123 C124 1.510(7) .
C123 H12I 0.9900 .
C123 H12J 0.9900 .
C124 C125 1.540(6) .
C124 H12K 0.9900 .
C124 H12L 0.9900 .
C623 C624 1.519(15) .
C623 H62C 0.9900 .
C623 H62D 0.9900 .
C624 C125 1.670(17) .
C624 H62E 0.9900 .
C624 H62F 0.9900 .
C125 C126 1.547(4) .
C125 H12M 0.9900 .
C125 H12N 0.9900 .
C126 H12O 0.9900 .
C126 H12P 0.9900 .
C127 C128 1.536(4) .
C127 H12Q 0.9900 .
C127 H12R 0.9900 .
C128 C129 1.533(4) .
C128 H12S 0.9900 .
C128 H12T 0.9900 .
C129 C130 1.519(4) .
C129 H12U 0.9900 .
C129 H12V 0.9900 .
C130 C131 1.529(5) .
C130 H13C 0.9900 .
C130 H13D 0.9900 .
C131 C132 1.527(4) .
C131 H13E 0.9900 .
C131 H13F 0.9900 .
C132 C133 1.529(4) .
C132 H13G 0.9900 .
C132 H13H 0.9900 .
C133 C134 1.518(4) .
C133 H13I 0.9900 .
C133 H13J 0.9900 .
C134 C135 1.527(4) .
C134 H13K 0.9900 .
C134 H13L 0.9900 .
C135 C136 1.527(4) .
C135 H13M 0.9900 .
C135 H13N 0.9900 .
C136 C137 1.518(4) .
C136 H13O 0.9900 .
C136 H13P 0.9900 .
C137 C138 1.515(4) .
C137 H13Q 0.9900 .
C137 H13R 0.9900 .
C138 C139 1.520(4) .
C138 H13S 0.9900 .
C138 H13T 0.9900 .
C139 C140 1.523(4) .
C139 H13U 0.9900 .
C139 H13V 0.9900 .
C140 C141 1.526(4) .
C140 H14C 0.9900 .
C140 H14D 0.9900 .
C141 C142 1.526(4) .
C141 H14E 0.9900 .
C141 H14F 0.9900 .
C142 H14G 0.9900 .
C142 H14H 0.9900 .
C143 C144 1.524(4) .
C143 H14I 0.9900 .
C143 H14J 0.9900 .
C144 C145 1.525(4) .
C144 H14K 0.9900 .
C144 H14L 0.9900 .
C145 C146 1.503(4) .
C145 H14M 0.9900 .
C145 H14N 0.9900 .
C146 C147 1.471(4) .
C146 H14O 0.9900 .
C146 H14P 0.9900 .
C147 C148 1.570(4) .
C147 H14Q 0.9900 .
C147 H14R 0.9900 .
C148 C149 1.515(4) .
C148 H14S 0.9900 .
C148 H14T 0.9900 .
C149 C150 1.522(4) .
C149 H14U 0.9900 .
C149 H14V 0.9900 .
C150 C151 1.520(4) .
C150 H15C 0.9900 .
C150 H15D 0.9900 .
C151 C152 1.513(4) .
C151 H15E 0.9900 .
C151 H15F 0.9900 .
C152 C153 1.526(4) .
C152 H15G 0.9900 .
C152 H15H 0.9900 .
C153 C154 1.529(4) .
C153 H15I 0.9900 .
C153 H15J 0.9900 .
C154 C155 1.517(4) .
C154 H15K 0.9900 .
C154 H15L 0.9900 .
C155 C156 1.517(4) .
C155 H15M 0.9900 .
C155 H15N 0.9900 .
C156 C157 1.517(4) .
C156 H15O 0.9900 .
C156 H15P 0.9900 .
C157 C158 1.521(4) .
C157 H15Q 0.9900 .
C157 H15R 0.9900 .
C158 H15S 0.9900 .
C158 H15T 0.9900 .
O301 C301 1.251(13) .
O301 C304 1.665(13) .
C301 C302 1.598(16) .
C301 H30C 0.9900 .
C301 H30D 0.9900 .
C302 C303 1.415(14) .
C302 H30E 0.9900 .
C302 H30F 0.9900 .
C303 C304 1.264(17) .
C303 H30G 0.9900 .
C303 H30H 0.9900 .
C304 H30I 0.9900 .
C304 H30J 0.9900 .
O801 C801 1.320(11) .
O801 C804 1.696(19) .
C801 C802 1.559(17) .
C801 H80A 0.9900 .
C801 H80B 0.9900 .
C802 C803 1.349(17) .
C802 H80C 0.9900 .
C802 H80D 0.9900 .
C803 C804 1.325(19) .
C803 H80E 0.9900 .
C803 H80F 0.9900 .
C804 H80G 0.9900 .
C804 H80H 0.9900 .
C401 O401 1.339(9) .
C401 C402 1.429(7) 2_567
C401 H40C 0.9900 .
C401 H40D 0.9900 .
O401 C402 1.285(10) .
C402 C401 1.429(7) 2_567
C402 H40E 0.9900 .
C402 H40F 0.9900 .
